data_4119057
loop_
_publ_author_name
'Sung Kuk Kim'
'Vincent M. Lynch'
'Neil J. Young'
'Benjamin P. Hay'
'Chang-Hee Lee'
'Jong Seung Kim'
'Bruce A. Moyer'
'Jonathan L. Sessler'

_publ_section_title
;
 KF and CsF Recognition and Extraction by a Calix[4]crown-5 Strapped
 Calix[4]pyrrole Multitopic Receptor
;
_journal_name_full 'Journal of the American Chemical Society'
_journal_page_first 20837
_journal_page_last 20843
_journal_paper_doi 10.1021/ja310673p
_journal_volume 134
_journal_year 2012
_chemical_formula_moiety 'C78 H82 N4 O9, Cs 1+, F 1-, 2 C H4 O, 2 C H Cl3'
_chemical_formula_sum 'C82 H92 Cl6 Cs F N4 O11'
_chemical_formula_weight 1674.21
_chemical_name_systematic
;
 ?
;
_space_group_IT_number 61
_symmetry_cell_setting orthorhombic
_symmetry_space_group_name_Hall '-P 2ac 2ab'
_symmetry_space_group_name_H-M 'P b c a'
_atom_sites_solution_hydrogens geom
_atom_sites_solution_primary direct
_atom_sites_solution_secondary difmap
_audit_creation_method SHELXL-97
_cell_angle_alpha 90.00
_cell_angle_beta 90.00
_cell_angle_gamma 90.00
_cell_formula_units_Z 8
_cell_length_a 20.6930(13)
_cell_length_b 26.3422(16)
_cell_length_c 28.8106(16)
_cell_measurement_reflns_used 98460
_cell_measurement_temperature 100(2)
_cell_measurement_theta_max 25.0
_cell_measurement_theta_min 3.0
_cell_volume 15704.6(16)
_computing_cell_refinement 'CrystalClear (Rigaku Inc., 2008)'
_computing_data_collection 'CrystalClear (Rigaku Inc., 2008)'
_computing_data_reduction 'CrystalClear (Rigaku Inc., 2008)'
_computing_molecular_graphics 'XP SHELXTL/PC, Siemens Analytical'
_computing_structure_refinement 'XL SHELXTL/PC, Siemens Analytical'
_computing_structure_solution
;

SIR97 - Altomare A., Burla M.C., Camalli M., Cascarano G.L., Giacovazzo C., 
Guagliardi A., Moliterni A.G.G., Polidori G.,Spagna R.
;
_diffrn_ambient_temperature 100(2)
_diffrn_measured_fraction_theta_full 0.998
_diffrn_measured_fraction_theta_max 0.998
_diffrn_measurement_device_type 'Rigaku AFC12 with Saturn 724+ CCD'
_diffrn_measurement_method \w-scans
_diffrn_radiation_monochromator graphite
_diffrn_radiation_source 'fine-focus sealed tube'
_diffrn_radiation_type MoK\a
_diffrn_radiation_wavelength 0.71069
_diffrn_reflns_av_R_equivalents 0.1549
_diffrn_reflns_av_sigmaI/netI 0.1335
_diffrn_reflns_limit_h_max 24
_diffrn_reflns_limit_h_min -24
_diffrn_reflns_limit_k_max 31
_diffrn_reflns_limit_k_min -31
_diffrn_reflns_limit_l_max 26
_diffrn_reflns_limit_l_min -34
_diffrn_reflns_number 94734
_diffrn_reflns_theta_full 25.00
_diffrn_reflns_theta_max 25.00
_diffrn_reflns_theta_min 2.99
_exptl_absorpt_coefficient_mu 0.740
_exptl_absorpt_correction_T_max 1.00
_exptl_absorpt_correction_T_min 0.61
_exptl_absorpt_correction_type multi-scan
_exptl_absorpt_process_details
;
Abscor. T. Higashi (2001).  The Rigaku Corporation, Tokyo Japan.
;
_exptl_crystal_colour needle
_exptl_crystal_density_diffrn 1.416
_exptl_crystal_description colorless
_exptl_crystal_F_000 6928
_exptl_crystal_size_max 0.30
_exptl_crystal_size_mid 0.04
_exptl_crystal_size_min 0.02
_refine_diff_density_max 1.133
_refine_diff_density_min -0.872
_refine_diff_density_rms 0.115
_refine_ls_extinction_method none
_refine_ls_goodness_of_fit_ref 1.255
_refine_ls_hydrogen_treatment constr
_refine_ls_matrix_type full
_refine_ls_number_parameters 863
_refine_ls_number_reflns 13811
_refine_ls_number_restraints 0
_refine_ls_restrained_S_all 1.255
_refine_ls_R_factor_all 0.1695
_refine_ls_R_factor_gt 0.0917
_refine_ls_shift/su_max 0.000
_refine_ls_shift/su_mean 0.000
_refine_ls_structure_factor_coef Fsqd
_refine_ls_weighting_details 'calc w=1/[\s^2^(Fo^2^)+(0.0524P)^2^+1.4865P] where P=(Fo^2^+2Fc^2^)/3'
_refine_ls_weighting_scheme calc
_refine_ls_wR_factor_gt 0.1750
_refine_ls_wR_factor_ref 0.1926
_reflns_number_gt 7175
_reflns_number_total 13811
_reflns_threshold_expression >2sigma(I)
_cod_data_source_file ja310673p_si_003.cif
_cod_data_source_block shelxl
_cod_database_code 4119057

loop_
_symmetry_equiv_pos_as_xyz
'x, y, z'
'-x+1/2, -y, z+1/2'
'x+1/2, -y+1/2, -z'
'-x, y+1/2, -z+1/2'
'-x, -y, -z'
'x-1/2, y, -z-1/2'
'-x-1/2, y-1/2, z'
'x, -y-1/2, z-1/2'

loop_
_atom_site_label
_atom_site_type_symbol
_atom_site_fract_x
_atom_site_fract_y
_atom_site_fract_z
_atom_site_U_iso_or_equiv
_atom_site_adp_type
_atom_site_occupancy
_atom_site_symmetry_multiplicity
_atom_site_calc_flag
_atom_site_refinement_flags
Cs1 Cs 0.83427(2) 0.476014(18) 0.336313(17) 0.04452(17) Uani 1 1 d .
O1 O 0.6788(2) 0.26667(19) 0.45945(16) 0.0389(13) Uani 1 1 d .
O2 O 0.7056(2) 0.36809(17) 0.41922(15) 0.0315(12) Uani 1 1 d .
O3 O 0.8124(2) 0.51064(17) 0.42906(16) 0.0347(12) Uani 1 1 d .
O4 O 0.8588(3) 0.58463(19) 0.3664(2) 0.0554(16) Uani 1 1 d .
O5 O 0.8740(3) 0.5569(2) 0.27038(18) 0.0525(15) Uani 1 1 d .
O6 O 0.8800(3) 0.4510(2) 0.24079(17) 0.0554(16) Uani 1 1 d .
O7 O 0.8476(2) 0.37549(16) 0.30221(15) 0.0315(12) Uani 1 1 d .
O8 O 0.9394(2) 0.37301(17) 0.44458(15) 0.0325(12) Uani 1 1 d .
O9 O 1.0112(2) 0.38487(17) 0.53659(15) 0.0308(12) Uani 1 1 d .
N1 N 0.9595(3) 0.1640(2) 0.63414(19) 0.0326(15) Uani 1 1 d .
H1A H 0.9297 0.1804 0.6184 0.039 Uiso 1 1 calc R
N2 N 0.8314(3) 0.1061(2) 0.59480(18) 0.0307(14) Uani 1 1 d .
H2A H 0.8383 0.1389 0.5976 0.037 Uiso 1 1 calc R
N3 N 0.7425(3) 0.1849(2) 0.65207(19) 0.0336(15) Uani 1 1 d .
H3A H 0.7754 0.1938 0.6345 0.040 Uiso 1 1 calc R
N4 N 0.8669(3) 0.2478(2) 0.68705(19) 0.0321(15) Uani 1 1 d .
H4A H 0.8612 0.2388 0.6579 0.039 Uiso 1 1 calc R
C1 C 0.9944(4) 0.1836(3) 0.6684(2) 0.0323(17) Uani 1 1 d .
C2 C 1.0334(4) 0.1462(3) 0.6862(3) 0.0377(19) Uani 1 1 d .
H2B H 1.0624 0.1492 0.7116 0.045 Uiso 1 1 calc R
C3 C 1.0220(4) 0.1028(3) 0.6596(3) 0.043(2) Uani 1 1 d .
H3B H 1.0424 0.0708 0.6636 0.051 Uiso 1 1 calc R
C4 C 0.9766(4) 0.1141(3) 0.6269(3) 0.0341(18) Uani 1 1 d .
C5 C 0.9496(4) 0.0829(3) 0.5858(2) 0.0344(18) Uani 1 1 d .
C6 C 0.8788(4) 0.0700(3) 0.5902(2) 0.0329(18) Uani 1 1 d .
C7 C 0.8482(4) 0.0233(3) 0.5864(2) 0.043(2) Uani 1 1 d .
H7A H 0.8684 -0.0087 0.5823 0.051 Uiso 1 1 calc R
C8 C 0.7810(4) 0.0326(3) 0.5898(2) 0.041(2) Uani 1 1 d .
H8A H 0.7481 0.0075 0.5890 0.049 Uiso 1 1 calc R
C9 C 0.7717(4) 0.0834(3) 0.5943(2) 0.039(2) Uani 1 1 d .
C10 C 0.7097(4) 0.1144(3) 0.6006(2) 0.0337(18) Uani 1 1 d .
C11 C 0.7055(4) 0.1418(3) 0.6456(2) 0.0342(19) Uani 1 1 d .
C12 C 0.6622(4) 0.1417(3) 0.6806(2) 0.0360(19) Uani 1 1 d .
H12A H 0.6305 0.1163 0.6856 0.043 Uiso 1 1 calc R
C13 C 0.6712(4) 0.1847(3) 0.7085(2) 0.0329(18) Uani 1 1 d .
H13A H 0.6473 0.1934 0.7355 0.039 Uiso 1 1 calc R
C14 C 0.7211(4) 0.2116(3) 0.6892(2) 0.0320(18) Uani 1 1 d .
C15 C 0.7488(4) 0.2644(3) 0.7011(2) 0.0342(19) Uani 1 1 d .
C16 C 0.8180(4) 0.2623(2) 0.7164(3) 0.0327(19) Uani 1 1 d .
C17 C 0.8455(4) 0.2730(3) 0.7582(2) 0.041(2) Uani 1 1 d .
H17A H 0.8233 0.2835 0.7855 0.049 Uiso 1 1 calc R
C18 C 0.9137(4) 0.2656(3) 0.7539(3) 0.040(2) Uani 1 1 d .
H18A H 0.9451 0.2708 0.7775 0.048 Uiso 1 1 calc R
C19 C 0.9257(4) 0.2493(3) 0.7091(2) 0.0345(19) Uani 1 1 d .
C20 C 0.9880(4) 0.2388(3) 0.6838(2) 0.0334(18) Uani 1 1 d .
C21 C 0.9895(4) 0.0335(3) 0.5818(3) 0.048(2) Uani 1 1 d .
H21A H 0.9782 0.0106 0.6074 0.071 Uiso 1 1 calc R
H21B H 1.0357 0.0416 0.5833 0.071 Uiso 1 1 calc R
H21C H 0.9799 0.0169 0.5521 0.071 Uiso 1 1 calc R
C22 C 0.9597(4) 0.1132(3) 0.5403(2) 0.046(2) Uani 1 1 d .
H22A H 0.9333 0.1441 0.5412 0.070 Uiso 1 1 calc R
H22B H 0.9467 0.0923 0.5138 0.070 Uiso 1 1 calc R
H22C H 1.0054 0.1224 0.5372 0.070 Uiso 1 1 calc R
C23 C 0.6517(4) 0.0770(3) 0.5967(2) 0.038(2) Uani 1 1 d .
H23A H 0.6553 0.0510 0.6209 0.056 Uiso 1 1 calc R
H23B H 0.6522 0.0607 0.5661 0.056 Uiso 1 1 calc R
H23C H 0.6111 0.0957 0.6006 0.056 Uiso 1 1 calc R
C24 C 0.7439(4) 0.2987(3) 0.6570(3) 0.053(2) Uani 1 1 d .
H24A H 0.7723 0.2853 0.6327 0.079 Uiso 1 1 calc R
H24B H 0.7571 0.3334 0.6648 0.079 Uiso 1 1 calc R
H24C H 0.6992 0.2989 0.6457 0.079 Uiso 1 1 calc R
C25 C 0.7072(4) 0.2883(3) 0.7392(3) 0.051(2) Uani 1 1 d .
H25A H 0.7127 0.2692 0.7681 0.076 Uiso 1 1 calc R
H25B H 0.6617 0.2874 0.7298 0.076 Uiso 1 1 calc R
H25C H 0.7205 0.3236 0.7441 0.076 Uiso 1 1 calc R
C26 C 1.0448(4) 0.2517(3) 0.7173(2) 0.044(2) Uani 1 1 d .
H26A H 1.0402 0.2319 0.7460 0.065 Uiso 1 1 calc R
H26B H 1.0438 0.2880 0.7247 0.065 Uiso 1 1 calc R
H26C H 1.0859 0.2433 0.7024 0.065 Uiso 1 1 calc R
C27 C 0.7014(3) 0.1551(3) 0.5619(2) 0.0312(18) Uani 1 1 d .
C28 C 0.7359(4) 0.1535(3) 0.5199(2) 0.0333(18) Uani 1 1 d .
H28A H 0.7653 0.1265 0.5142 0.040 Uiso 1 1 calc R
C29 C 0.7271(4) 0.1908(3) 0.4869(3) 0.0363(19) Uani 1 1 d .
H29A H 0.7503 0.1890 0.4585 0.044 Uiso 1 1 calc R
C30 C 0.6853(4) 0.2308(3) 0.4945(3) 0.0362(19) Uani 1 1 d .
C31 C 0.6511(4) 0.2325(3) 0.5365(3) 0.040(2) Uani 1 1 d .
H31A H 0.6220 0.2596 0.5425 0.048 Uiso 1 1 calc R
C32 C 0.6596(4) 0.1953(3) 0.5686(2) 0.0356(18) Uani 1 1 d .
H32A H 0.6357 0.1971 0.5967 0.043 Uiso 1 1 calc R
C33 C 0.6475(4) 0.3124(3) 0.4702(3) 0.046(2) Uani 1 1 d .
H33A H 0.6715 0.3301 0.4951 0.055 Uiso 1 1 calc R
H33B H 0.6034 0.3051 0.4818 0.055 Uiso 1 1 calc R
C34 C 0.6434(4) 0.3458(3) 0.4284(3) 0.043(2) Uani 1 1 d .
H34A H 0.6293 0.3257 0.4013 0.052 Uiso 1 1 calc R
H34B H 0.6112 0.3730 0.4338 0.052 Uiso 1 1 calc R
C35 C 0.6994(4) 0.4039(3) 0.3847(3) 0.0365(19) Uani 1 1 d .
C36 C 0.7059(3) 0.3885(3) 0.3380(3) 0.0346(18) Uani 1 1 d .
C37 C 0.6910(4) 0.4236(3) 0.3040(3) 0.048(2) Uani 1 1 d .
H37A H 0.6931 0.4131 0.2725 0.058 Uiso 1 1 calc R
C38 C 0.6732(4) 0.4732(3) 0.3134(3) 0.048(2) Uani 1 1 d .
H38A H 0.6624 0.4961 0.2891 0.057 Uiso 1 1 calc R
C39 C 0.6716(4) 0.4886(3) 0.3603(3) 0.044(2) Uani 1 1 d .
H39A H 0.6600 0.5226 0.3675 0.053 Uiso 1 1 calc R
C40 C 0.6864(3) 0.4553(3) 0.3962(2) 0.0344(19) Uani 1 1 d .
C41 C 0.6853(3) 0.4732(3) 0.4468(2) 0.0365(19) Uani 1 1 d .
H41A H 0.6819 0.5107 0.4469 0.044 Uiso 1 1 calc R
H41B H 0.6458 0.4597 0.4617 0.044 Uiso 1 1 calc R
C42 C 0.7429(4) 0.4584(3) 0.4763(3) 0.0337(19) Uani 1 1 d .
C43 C 0.8059(4) 0.4761(3) 0.4661(2) 0.0350(18) Uani 1 1 d .
C44 C 0.8600(4) 0.4586(3) 0.4903(2) 0.0355(19) Uani 1 1 d .
C45 C 0.8498(4) 0.4254(3) 0.5270(2) 0.038(2) Uani 1 1 d .
H45A H 0.8857 0.4130 0.5441 0.045 Uiso 1 1 calc R
C46 C 0.7888(4) 0.4103(3) 0.5389(2) 0.038(2) Uani 1 1 d .
H46A H 0.7825 0.3885 0.5647 0.046 Uiso 1 1 calc R
C47 C 0.7360(4) 0.4269(3) 0.5131(2) 0.038(2) Uani 1 1 d .
H47A H 0.6939 0.4159 0.5216 0.046 Uiso 1 1 calc R
C48 C 0.9284(4) 0.4736(3) 0.4775(2) 0.0357(18) Uani 1 1 d .
H48A H 0.9580 0.4571 0.4999 0.043 Uiso 1 1 calc R
H48B H 0.9325 0.5107 0.4820 0.043 Uiso 1 1 calc R
C49 C 0.9524(3) 0.4611(3) 0.4288(3) 0.0327(18) Uani 1 1 d .
C50 C 0.9554(4) 0.4099(3) 0.4136(2) 0.0311(18) Uani 1 1 d .
C51 C 0.9719(3) 0.3986(3) 0.3667(2) 0.0295(17) Uani 1 1 d .
C52 C 0.9926(4) 0.4381(3) 0.3390(3) 0.0376(18) Uani 1 1 d .
H52A H 1.0051 0.4313 0.3079 0.045 Uiso 1 1 calc R
C53 C 0.9957(4) 0.4870(3) 0.3551(3) 0.0376(19) Uani 1 1 d .
H53A H 1.0128 0.5131 0.3359 0.045 Uiso 1 1 calc R
C54 C 0.9740(4) 0.4983(3) 0.3990(3) 0.042(2) Uani 1 1 d .
H54A H 0.9740 0.5327 0.4091 0.051 Uiso 1 1 calc R
C55 C 0.9671(4) 0.3449(3) 0.3465(2) 0.042(2) Uani 1 1 d .
H55A H 0.9749 0.3468 0.3126 0.051 Uiso 1 1 calc R
H55B H 1.0019 0.3239 0.3601 0.051 Uiso 1 1 calc R
C56 C 0.9031(4) 0.3186(3) 0.3546(2) 0.0299(18) Uani 1 1 d .
C57 C 0.8460(4) 0.3357(3) 0.3333(2) 0.0328(18) Uani 1 1 d .
C58 C 0.7865(4) 0.3146(3) 0.3451(2) 0.0359(19) Uani 1 1 d .
C59 C 0.7844(4) 0.2730(3) 0.3745(3) 0.047(2) Uani 1 1 d .
H59A H 0.7441 0.2575 0.3816 0.057 Uiso 1 1 calc R
C60 C 0.8420(5) 0.2537(3) 0.3937(3) 0.045(2) Uani 1 1 d .
H60A H 0.8408 0.2251 0.4138 0.054 Uiso 1 1 calc R
C61 C 0.9007(4) 0.2769(3) 0.3829(2) 0.040(2) Uani 1 1 d .
H61A H 0.9396 0.2634 0.3953 0.048 Uiso 1 1 calc R
C62 C 0.7254(4) 0.3347(3) 0.3244(3) 0.045(2) Uani 1 1 d .
H62A H 0.6897 0.3116 0.3331 0.054 Uiso 1 1 calc R
H62B H 0.7296 0.3335 0.2902 0.054 Uiso 1 1 calc R
C63 C 0.8230(5) 0.5615(3) 0.4420(3) 0.055(3) Uani 1 1 d .
H63A H 0.8663 0.5642 0.4565 0.066 Uiso 1 1 calc R
H63B H 0.7907 0.5712 0.4657 0.066 Uiso 1 1 calc R
C64 C 0.8192(5) 0.5971(3) 0.4035(3) 0.058(3) Uani 1 1 d .
H64A H 0.7740 0.5987 0.3925 0.069 Uiso 1 1 calc R
H64B H 0.8312 0.6313 0.4148 0.069 Uiso 1 1 calc R
C65 C 0.8613(4) 0.6199(3) 0.3306(3) 0.050(2) Uani 1 1 d .
H65A H 0.8803 0.6519 0.3422 0.060 Uiso 1 1 calc R
H65B H 0.8169 0.6272 0.3196 0.060 Uiso 1 1 calc R
C66 C 0.9005(5) 0.6006(3) 0.2916(3) 0.066(3) Uani 1 1 d .
H66A H 0.9047 0.6277 0.2680 0.079 Uiso 1 1 calc R
H66B H 0.9443 0.5925 0.3031 0.079 Uiso 1 1 calc R
C67 C 0.9051(6) 0.5391(4) 0.2302(3) 0.085(4) Uani 1 1 d .
H67A H 0.9510 0.5323 0.2376 0.102 Uiso 1 1 calc R
H67B H 0.9041 0.5663 0.2064 0.102 Uiso 1 1 calc R
C68 C 0.8768(6) 0.4937(3) 0.2107(3) 0.077(3) Uani 1 1 d .
H68A H 0.8310 0.5006 0.2031 0.092 Uiso 1 1 calc R
H68B H 0.8994 0.4854 0.1814 0.092 Uiso 1 1 calc R
C69 C 0.8534(4) 0.4055(3) 0.2238(2) 0.041(2) Uani 1 1 d .
H69A H 0.8733 0.3974 0.1934 0.049 Uiso 1 1 calc R
H69B H 0.8064 0.4102 0.2188 0.049 Uiso 1 1 calc R
C70 C 0.8636(4) 0.3645(3) 0.2548(3) 0.050(2) Uani 1 1 d .
H70A H 0.9095 0.3543 0.2532 0.060 Uiso 1 1 calc R
H70B H 0.8373 0.3353 0.2444 0.060 Uiso 1 1 calc R
C71 C 0.9934(4) 0.3438(3) 0.4606(2) 0.0357(19) Uani 1 1 d .
H71A H 1.0183 0.3319 0.4334 0.043 Uiso 1 1 calc R
H71B H 0.9770 0.3135 0.4772 0.043 Uiso 1 1 calc R
C72 C 1.0386(4) 0.3729(3) 0.4929(2) 0.040(2) Uani 1 1 d .
H72A H 1.0781 0.3523 0.4980 0.048 Uiso 1 1 calc R
H72B H 1.0518 0.4048 0.4775 0.048 Uiso 1 1 calc R
C73 C 1.0079(4) 0.3472(3) 0.5701(2) 0.0333(18) Uani 1 1 d .
C74 C 0.9761(3) 0.3600(3) 0.6101(2) 0.0270(17) Uani 1 1 d .
H74A H 0.9584 0.3930 0.6133 0.032 Uiso 1 1 calc R
C75 C 0.9695(3) 0.3260(3) 0.6455(2) 0.0324(18) Uani 1 1 d .
H75A H 0.9477 0.3360 0.6730 0.039 Uiso 1 1 calc R
C76 C 0.9941(3) 0.2770(3) 0.6422(2) 0.0296(17) Uani 1 1 d .
C77 C 1.0267(4) 0.2645(3) 0.6022(2) 0.0341(19) Uani 1 1 d .
H77A H 1.0447 0.2314 0.5993 0.041 Uiso 1 1 calc R
C78 C 1.0339(4) 0.2989(3) 0.5661(2) 0.0344(19) Uani 1 1 d .
H78A H 1.0566 0.2894 0.5388 0.041 Uiso 1 1 calc R
F1 F 0.85071(19) 0.21003(14) 0.59761(12) 0.0367(10) Uani 1 1 d .
O1A O 0.8736(3) 0.2405(2) 0.51409(17) 0.0510(15) Uani 1 1 d .
C2A C 0.8478(4) 0.2892(3) 0.5138(3) 0.057(2) Uani 1 1 d .
H2AC H 0.8507 0.3034 0.4825 0.085 Uiso 1 1 calc R
H2AA H 0.8722 0.3107 0.5354 0.085 Uiso 1 1 calc R
H2AB H 0.8024 0.2879 0.5235 0.085 Uiso 1 1 calc R

loop_
_atom_site_aniso_label
_atom_site_aniso_U_11
_atom_site_aniso_U_22
_atom_site_aniso_U_33
_atom_site_aniso_U_23
_atom_site_aniso_U_13
_atom_site_aniso_U_12
Cs1 0.0290(3) 0.0460(3) 0.0586(3) -0.0010(3) 0.0008(3) -0.0041(3)
O1 0.025(4) 0.047(3) 0.045(3) 0.001(3) 0.000(2) -0.008(3)
O2 0.017(3) 0.037(3) 0.040(3) 0.009(2) 0.004(2) -0.003(2)
O3 0.018(3) 0.034(3) 0.052(3) -0.002(3) -0.009(2) 0.000(2)
O4 0.054(5) 0.039(3) 0.072(4) 0.003(3) 0.008(3) -0.008(3)
O5 0.053(4) 0.045(3) 0.059(4) 0.000(3) -0.006(3) -0.011(3)
O6 0.069(5) 0.048(3) 0.049(3) 0.008(3) 0.000(3) -0.015(3)
O7 0.026(4) 0.031(3) 0.037(3) -0.005(2) -0.002(2) -0.001(2)
O8 0.018(3) 0.037(3) 0.042(3) 0.002(2) -0.002(2) 0.001(2)
O9 0.018(3) 0.038(3) 0.036(3) -0.002(2) 0.002(2) 0.001(2)
N1 0.016(4) 0.038(4) 0.044(4) 0.000(3) -0.011(3) 0.000(3)
N2 0.011(4) 0.028(3) 0.053(4) -0.004(3) -0.004(3) -0.003(3)
N3 0.010(4) 0.051(4) 0.040(4) -0.001(3) 0.008(3) -0.003(3)
N4 0.025(4) 0.036(4) 0.035(3) -0.004(3) 0.003(3) -0.005(3)
C1 0.026(5) 0.036(4) 0.035(4) 0.002(4) 0.001(4) -0.003(3)
C2 0.016(5) 0.043(5) 0.055(5) 0.002(4) -0.012(4) -0.002(4)
C3 0.022(5) 0.044(5) 0.062(5) 0.003(4) -0.005(4) 0.002(4)
C4 0.013(5) 0.036(4) 0.054(5) 0.000(4) 0.004(4) -0.003(3)
C5 0.009(4) 0.042(4) 0.053(5) 0.001(4) -0.001(4) 0.003(3)
C6 0.024(5) 0.034(4) 0.040(4) 0.003(4) -0.007(4) -0.001(4)
C7 0.031(6) 0.042(5) 0.055(5) -0.007(4) -0.001(4) 0.001(4)
C8 0.022(5) 0.042(5) 0.058(5) -0.003(4) -0.002(4) -0.004(4)
C9 0.017(5) 0.050(5) 0.049(5) 0.000(4) -0.003(4) -0.006(4)
C10 0.011(4) 0.043(5) 0.048(5) 0.000(4) -0.005(4) 0.000(3)
C11 0.015(5) 0.042(5) 0.045(5) 0.004(4) -0.008(4) 0.000(4)
C12 0.023(5) 0.054(5) 0.031(4) 0.010(4) 0.001(4) -0.006(4)
C13 0.020(5) 0.048(5) 0.031(4) 0.002(4) 0.011(4) -0.006(4)
C14 0.011(4) 0.050(5) 0.035(4) 0.009(4) 0.000(3) 0.006(4)
C15 0.016(4) 0.046(5) 0.041(4) 0.004(4) 0.002(4) 0.009(4)
C16 0.032(6) 0.022(4) 0.044(5) -0.003(3) 0.008(4) -0.003(3)
C17 0.035(6) 0.052(5) 0.035(4) -0.011(4) 0.010(4) -0.003(4)
C18 0.028(5) 0.049(5) 0.043(5) 0.002(4) -0.003(4) -0.010(4)
C19 0.031(5) 0.032(4) 0.041(5) -0.003(4) -0.013(4) -0.011(4)
C20 0.022(5) 0.044(5) 0.034(4) -0.001(4) 0.000(4) -0.005(4)
C21 0.016(5) 0.057(5) 0.069(5) -0.011(4) 0.006(4) -0.001(4)
C22 0.026(5) 0.066(6) 0.047(5) 0.003(4) 0.003(4) -0.005(4)
C23 0.029(6) 0.046(5) 0.037(4) 0.005(4) -0.002(4) -0.006(4)
C24 0.026(5) 0.061(5) 0.071(6) 0.005(5) 0.002(4) 0.009(4)
C25 0.029(6) 0.064(6) 0.058(5) -0.009(4) 0.012(4) -0.001(4)
C26 0.027(5) 0.057(5) 0.047(5) 0.005(4) -0.011(4) -0.010(4)
C27 0.008(4) 0.047(5) 0.039(4) -0.003(4) -0.012(3) -0.004(3)
C28 0.015(5) 0.039(4) 0.046(5) 0.001(4) -0.004(4) -0.007(3)
C29 0.020(5) 0.047(5) 0.042(4) -0.004(4) -0.004(4) -0.001(4)
C30 0.017(5) 0.047(5) 0.044(5) 0.006(4) -0.005(4) -0.013(4)
C31 0.028(6) 0.040(5) 0.053(5) -0.004(4) -0.005(4) 0.003(4)
C32 0.014(5) 0.052(5) 0.040(4) -0.002(4) 0.002(4) -0.001(4)
C33 0.019(5) 0.055(5) 0.063(5) 0.016(5) 0.008(4) -0.003(4)
C34 0.013(5) 0.044(5) 0.072(6) 0.009(4) 0.000(4) -0.002(4)
C35 0.012(5) 0.052(5) 0.045(5) -0.004(4) -0.007(4) -0.003(4)
C36 0.013(4) 0.042(4) 0.049(5) 0.005(4) -0.009(4) -0.005(3)
C37 0.021(5) 0.069(6) 0.055(5) 0.002(5) -0.006(4) -0.012(4)
C38 0.032(5) 0.063(6) 0.048(5) 0.022(5) -0.013(4) -0.010(5)
C39 0.020(5) 0.057(5) 0.056(5) 0.003(4) -0.003(4) 0.003(4)
C40 0.010(4) 0.049(5) 0.044(5) 0.014(4) -0.001(3) -0.007(3)
C41 0.016(5) 0.037(4) 0.056(5) -0.003(4) 0.000(3) -0.001(4)
C42 0.010(4) 0.047(5) 0.044(5) -0.005(4) 0.002(4) 0.003(3)
C43 0.030(5) 0.037(4) 0.038(4) -0.012(4) 0.003(4) -0.006(4)
C44 0.023(5) 0.047(5) 0.037(4) -0.013(4) -0.002(4) 0.006(4)
C45 0.029(6) 0.044(5) 0.040(4) 0.000(4) -0.003(4) 0.006(4)
C46 0.033(6) 0.044(5) 0.038(4) 0.000(4) 0.006(4) -0.008(4)
C47 0.029(5) 0.050(5) 0.035(4) -0.011(4) 0.004(4) 0.001(4)
C48 0.021(5) 0.038(4) 0.048(5) -0.010(4) -0.006(4) -0.001(4)
C49 0.003(4) 0.042(5) 0.052(5) 0.004(4) -0.005(3) -0.005(3)
C50 0.017(5) 0.040(5) 0.036(4) 0.005(4) -0.001(3) -0.007(4)
C51 0.012(4) 0.033(4) 0.044(4) 0.010(4) 0.004(3) -0.004(3)
C52 0.018(5) 0.051(5) 0.044(4) -0.004(4) -0.002(4) 0.004(4)
C53 0.017(5) 0.043(5) 0.053(5) 0.004(4) -0.008(4) -0.006(4)
C54 0.020(5) 0.053(5) 0.055(5) -0.010(4) -0.010(4) -0.003(4)
C55 0.026(5) 0.055(5) 0.046(5) -0.004(4) 0.009(4) 0.005(4)
C56 0.027(5) 0.034(4) 0.029(4) -0.010(4) 0.007(4) -0.005(4)
C57 0.033(6) 0.035(4) 0.031(4) -0.014(4) -0.001(4) 0.000(4)
C58 0.038(6) 0.036(4) 0.035(4) -0.010(4) -0.003(4) 0.003(4)
C59 0.044(6) 0.050(5) 0.049(5) -0.009(4) 0.014(4) -0.018(5)
C60 0.048(7) 0.043(5) 0.043(5) 0.000(4) 0.000(5) 0.001(5)
C61 0.037(6) 0.045(5) 0.039(5) -0.002(4) 0.006(4) 0.001(4)
C62 0.029(5) 0.057(5) 0.050(5) -0.013(4) -0.006(4) -0.019(4)
C63 0.063(8) 0.045(5) 0.056(5) -0.003(5) 0.013(5) -0.005(5)
C64 0.049(7) 0.049(5) 0.074(6) -0.014(5) 0.010(5) 0.000(5)
C65 0.048(6) 0.029(4) 0.071(6) -0.004(5) -0.006(5) -0.011(4)
C66 0.079(9) 0.051(6) 0.067(6) 0.004(5) 0.002(6) -0.017(5)
C67 0.110(11) 0.071(7) 0.073(7) -0.001(6) 0.027(7) -0.006(7)
C68 0.132(11) 0.054(6) 0.044(5) -0.005(5) -0.006(6) -0.015(6)
C69 0.039(6) 0.053(5) 0.030(4) 0.003(4) -0.005(4) -0.016(4)
C70 0.045(6) 0.039(5) 0.067(6) -0.025(5) 0.000(5) -0.001(4)
C71 0.030(5) 0.040(4) 0.038(4) 0.002(4) 0.004(4) 0.001(4)
C72 0.023(5) 0.046(5) 0.049(5) 0.009(4) 0.004(4) -0.006(4)
C73 0.024(5) 0.040(5) 0.036(4) 0.002(4) -0.001(4) -0.016(4)
C74 0.009(4) 0.034(4) 0.038(4) 0.001(4) -0.002(3) -0.005(3)
C75 0.019(5) 0.046(5) 0.032(4) -0.008(4) 0.000(3) -0.006(4)
C76 0.009(4) 0.033(4) 0.046(4) -0.001(4) -0.003(3) -0.006(3)
C77 0.021(5) 0.041(5) 0.041(4) -0.005(4) -0.001(4) 0.003(4)
C78 0.023(5) 0.042(5) 0.038(4) -0.006(4) 0.004(4) 0.006(4)
F1 0.022(3) 0.048(2) 0.040(2) 0.0032(19) 0.0011(18) 0.0008(19)
O1A 0.042(4) 0.045(3) 0.065(4) -0.003(3) 0.001(3) -0.002(3)
C2A 0.033(7) 0.070(6) 0.067(6) 0.001(5) 0.003(4) -0.010(5)

loop_
_atom_type_symbol
_atom_type_description
_atom_type_scat_dispersion_real
_atom_type_scat_dispersion_imag
_atom_type_scat_source
C C 0.0033 0.0016 'International Tables Vol C Tables 4.2.6.8 and 6.1.1.4'
H H 0.0000 0.0000 'International Tables Vol C Tables 4.2.6.8 and 6.1.1.4'
N N 0.0061 0.0033 'International Tables Vol C Tables 4.2.6.8 and 6.1.1.4'
O O 0.0106 0.0060 'International Tables Vol C Tables 4.2.6.8 and 6.1.1.4'
F F 0.0171 0.0103 'International Tables Vol C Tables 4.2.6.8 and 6.1.1.4'
Cl Cl 0.1484 0.1585 'International Tables Vol C Tables 4.2.6.8 and 6.1.1.4'
Cs Cs -0.3680 2.1192 'International Tables Vol C Tables 4.2.6.8 and 6.1.1.4'

loop_
_geom_angle_atom_site_label_1
_geom_angle_atom_site_label_2
_geom_angle_atom_site_label_3
_geom_angle
O7 Cs1 O3 129.53(13)
O7 Cs1 O5 114.89(14)
O3 Cs1 O5 114.37(14)
O7 Cs1 O6 56.21(14)
O3 Cs1 O6 169.25(15)
O5 Cs1 O6 58.71(15)
O7 Cs1 O4 164.37(15)
O3 Cs1 O4 57.21(14)
O5 Cs1 O4 57.29(15)
O6 Cs1 O4 114.75(15)
O7 Cs1 C53 92.22(16)
O3 Cs1 C53 88.85(16)
O5 Cs1 C53 76.59(17)
O6 Cs1 C53 81.56(18)
O4 Cs1 C53 73.10(17)
O7 Cs1 C38 90.45(18)
O3 Cs1 C38 91.91(17)
O5 Cs1 C38 99.38(18)
O6 Cs1 C38 97.31(19)
O4 Cs1 C38 103.9(2)
C53 Cs1 C38 175.83(18)
O7 Cs1 C37 67.12(18)
O3 Cs1 C37 104.30(17)
O5 Cs1 C37 110.98(18)
O6 Cs1 C37 86.27(19)
O4 Cs1 C37 127.4(2)
C53 Cs1 C37 159.3(2)
C38 Cs1 C37 23.50(18)
O7 Cs1 C52 69.09(16)
O3 Cs1 C52 102.89(15)
O5 Cs1 C52 87.62(17)
O6 Cs1 C52 69.70(17)
O4 Cs1 C52 96.20(17)
C53 Cs1 C52 23.14(16)
C38 Cs1 C52 159.4(2)
C37 Cs1 C52 136.2(2)
O7 Cs1 C39 104.70(16)
O3 Cs1 C39 68.16(16)
O5 Cs1 C39 109.22(18)
O6 Cs1 C39 121.01(18)
O4 Cs1 C39 90.89(18)
C53 Cs1 C39 156.79(19)
C38 Cs1 C39 23.76(18)
C37 Cs1 C39 40.8(2)
C52 Cs1 C39 162.93(18)
O7 Cs1 C54 104.94(17)
O3 Cs1 C54 65.81(17)
O5 Cs1 C54 88.88(18)
O6 Cs1 C54 104.70(18)
O4 Cs1 C54 63.28(18)
C53 Cs1 C54 23.14(16)
C38 Cs1 C54 157.6(2)
C37 Cs1 C54 160.1(2)
C52 Cs1 C54 40.38(18)
C39 Cs1 C54 133.96(19)
O7 Cs1 C36 57.75(16)
O3 Cs1 C36 94.42(16)
O5 Cs1 C36 133.47(16)
O6 Cs1 C36 96.16(17)
O4 Cs1 C36 137.84(17)
C53 Cs1 C36 142.77(17)
C38 Cs1 C36 41.24(18)
C37 Cs1 C36 22.94(17)
C52 Cs1 C36 122.06(17)
C39 Cs1 C36 47.48(18)
C54 Cs1 C36 137.33(18)
C30 O1 C33 117.9(6)
C35 O2 C34 109.2(5)
C63 O3 C43 115.3(5)
C63 O3 Cs1 121.8(4)
C43 O3 Cs1 121.2(4)
C64 O4 C65 115.9(7)
C64 O4 Cs1 110.2(4)
C65 O4 Cs1 115.1(4)
C67 O5 C66 116.8(7)
C67 O5 Cs1 114.5(5)
C66 O5 Cs1 114.5(4)
C69 O6 C68 116.3(6)
C69 O6 Cs1 112.6(4)
C68 O6 Cs1 111.9(5)
C57 O7 C70 118.1(5)
C57 O7 Cs1 118.9(3)
C70 O7 Cs1 122.7(4)
C50 O8 C71 113.9(6)
C73 O9 C72 118.6(5)
C1 N1 C4 110.1(6)
C1 N1 H1A 124.9
C4 N1 H1A 124.9
C6 N2 C9 109.9(6)
C6 N2 H2A 125.0
C9 N2 H2A 125.0
C14 N3 C11 110.6(6)
C14 N3 H3A 124.7
C11 N3 H3A 124.7
C16 N4 C19 111.2(6)
C16 N4 H4A 124.4
C19 N4 H4A 124.4
N1 C1 C2 108.5(6)
N1 C1 C20 122.7(6)
C2 C1 C20 128.8(7)
C1 C2 C3 106.5(7)
C1 C2 H2B 126.8
C3 C2 H2B 126.8
C4 C3 C2 108.5(7)
C4 C3 H3B 125.8
C2 C3 H3B 125.8
C3 C4 N1 106.3(6)
C3 C4 C5 131.4(7)
N1 C4 C5 122.1(6)
C6 C5 C4 114.0(6)
C6 C5 C21 109.6(6)
C4 C5 C21 108.3(6)
C6 C5 C22 108.5(6)
C4 C5 C22 108.9(6)
C21 C5 C22 107.4(6)
N2 C6 C7 107.1(7)
N2 C6 C5 123.1(6)
C7 C6 C5 129.6(7)
C6 C7 C8 106.9(7)
C6 C7 H7A 126.5
C8 C7 H7A 126.5
C9 C8 C7 108.5(7)
C9 C8 H8A 125.7
C7 C8 H8A 125.7
C8 C9 N2 107.5(7)
C8 C9 C10 131.1(7)
N2 C9 C10 121.3(7)
C11 C10 C9 114.3(6)
C11 C10 C27 106.4(6)
C9 C10 C27 112.2(6)
C11 C10 C23 108.9(6)
C9 C10 C23 107.4(6)
C27 C10 C23 107.5(6)
C12 C11 N3 105.6(6)
C12 C11 C10 133.6(7)
N3 C11 C10 119.0(6)
C11 C12 C13 109.9(7)
C11 C12 H12A 125.1
C13 C12 H12A 125.1
C14 C13 C12 106.6(6)
C14 C13 H13A 126.7
C12 C13 H13A 126.7
N3 C14 C13 107.3(6)
N3 C14 C15 121.4(6)
C13 C14 C15 131.0(7)
C16 C15 C25 110.0(6)
C16 C15 C14 112.7(6)
C25 C15 C14 108.7(6)
C16 C15 C24 108.8(6)
C25 C15 C24 108.0(6)
C14 C15 C24 108.4(6)
C17 C16 N4 107.1(7)
C17 C16 C15 130.7(7)
N4 C16 C15 122.2(6)
C16 C17 C18 107.9(7)
C16 C17 H17A 126.1
C18 C17 H17A 126.1
C19 C18 C17 107.5(7)
C19 C18 H18A 126.2
C17 C18 H18A 126.2
N4 C19 C18 106.3(7)
N4 C19 C20 122.1(6)
C18 C19 C20 131.5(7)
C19 C20 C1 113.0(6)
C19 C20 C26 107.8(6)
C1 C20 C26 108.9(6)
C19 C20 C76 108.6(6)
C1 C20 C76 112.4(5)
C26 C20 C76 105.9(6)
C5 C21 H21A 109.5
C5 C21 H21B 109.5
H21A C21 H21B 109.5
C5 C21 H21C 109.5
H21A C21 H21C 109.5
H21B C21 H21C 109.5
C5 C22 H22A 109.5
C5 C22 H22B 109.5
H22A C22 H22B 109.5
C5 C22 H22C 109.5
H22A C22 H22C 109.5
H22B C22 H22C 109.5
C10 C23 H23A 109.5
C10 C23 H23B 109.5
H23A C23 H23B 109.5
C10 C23 H23C 109.5
H23A C23 H23C 109.5
H23B C23 H23C 109.5
C15 C24 H24A 109.5
C15 C24 H24B 109.5
H24A C24 H24B 109.5
C15 C24 H24C 109.5
H24A C24 H24C 109.5
H24B C24 H24C 109.5
C15 C25 H25A 109.5
C15 C25 H25B 109.5
H25A C25 H25B 109.5
C15 C25 H25C 109.5
H25A C25 H25C 109.5
H25B C25 H25C 109.5
C20 C26 H26A 109.5
C20 C26 H26B 109.5
H26A C26 H26B 109.5
C20 C26 H26C 109.5
H26A C26 H26C 109.5
H26B C26 H26C 109.5
C32 C27 C28 117.5(7)
C32 C27 C10 120.0(7)
C28 C27 C10 122.6(7)
C29 C28 C27 120.3(7)
C29 C28 H28A 119.9
C27 C28 H28A 119.9
C28 C29 C30 121.2(7)
C28 C29 H29A 119.4
C30 C29 H29A 119.4
C29 C30 O1 117.8(7)
C29 C30 C31 118.4(7)
O1 C30 C31 123.9(7)
C32 C31 C30 120.0(7)
C32 C31 H31A 120.0
C30 C31 H31A 120.0
C31 C32 C27 122.7(7)
C31 C32 H32A 118.7
C27 C32 H32A 118.7
O1 C33 C34 110.7(6)
O1 C33 H33A 109.5
C34 C33 H33A 109.5
O1 C33 H33B 109.5
C34 C33 H33B 109.5
H33A C33 H33B 108.1
O2 C34 C33 109.8(6)
O2 C34 H34A 109.7
C33 C34 H34A 109.7
O2 C34 H34B 109.7
C33 C34 H34B 109.7
H34A C34 H34B 108.2
O2 C35 C36 118.8(7)
O2 C35 C40 120.1(6)
C36 C35 C40 121.1(7)
O2 C35 Cs1 124.1(4)
C36 C35 Cs1 73.3(4)
C40 C35 Cs1 74.8(4)
C37 C36 C35 117.4(7)
C37 C36 C62 120.0(7)
C35 C36 C62 122.5(7)
C37 C36 Cs1 73.7(4)
C35 C36 Cs1 84.1(4)
C62 C36 Cs1 114.0(4)
C36 C37 C38 123.7(8)
C36 C37 Cs1 83.3(4)
C38 C37 Cs1 78.2(5)
C36 C37 H37A 118.1
C38 C37 H37A 118.1
Cs1 C37 H37A 109.9
C37 C38 C39 117.6(7)
C37 C38 Cs1 78.3(5)
C39 C38 Cs1 80.3(5)
C37 C38 H38A 121.2
C39 C38 H38A 121.2
Cs1 C38 H38A 111.1
C40 C39 C38 121.8(7)
C40 C39 Cs1 82.7(5)
C38 C39 Cs1 76.0(5)
C40 C39 H39A 119.1
C38 C39 H39A 119.1
Cs1 C39 H39A 112.3
C39 C40 C35 117.9(7)
C39 C40 C41 120.6(7)
C35 C40 C41 121.3(6)
C39 C40 Cs1 74.4(4)
C35 C40 Cs1 82.5(4)
C41 C40 Cs1 115.3(4)
C42 C41 C40 116.2(6)
C42 C41 H41A 108.2
C40 C41 H41A 108.2
C42 C41 H41B 108.2
C40 C41 H41B 108.2
H41A C41 H41B 107.4
C47 C42 C43 117.5(7)
C47 C42 C41 121.0(7)
C43 C42 C41 121.5(7)
C44 C43 O3 121.0(7)
C44 C43 C42 121.8(7)
O3 C43 C42 117.2(7)
C44 C43 Cs1 111.6(5)
O3 C43 Cs1 40.3(3)
C42 C43 Cs1 110.3(4)
C45 C44 C43 117.7(7)
C45 C44 C48 119.5(7)
C43 C44 C48 122.8(7)
C46 C45 C44 121.0(7)
C46 C45 H45A 119.5
C44 C45 H45A 119.5
C45 C46 C47 120.0(7)
C45 C46 H46A 120.0
C47 C46 H46A 120.0
C42 C47 C46 121.8(8)
C42 C47 H47A 119.1
C46 C47 H47A 119.1
C44 C48 C49 118.2(6)
C44 C48 H48A 107.8
C49 C48 H48A 107.8
C44 C48 H48B 107.8
C49 C48 H48B 107.8
H48A C48 H48B 107.1
C54 C49 C50 118.0(7)
C54 C49 C48 121.7(7)
C50 C49 C48 120.2(6)
C54 C49 Cs1 71.7(4)
C50 C49 Cs1 84.6(4)
C48 C49 Cs1 115.6(4)
O8 C50 C49 117.7(6)
O8 C50 C51 122.2(6)
C49 C50 C51 120.0(6)
O8 C50 Cs1 123.7(4)
C49 C50 Cs1 73.4(4)
C51 C50 Cs1 72.3(4)
C52 C51 C50 117.8(6)
C52 C51 C55 119.8(6)
C50 C51 C55 122.4(6)
C52 C51 Cs1 71.3(4)
C50 C51 Cs1 85.6(4)
C55 C51 Cs1 112.2(4)
C53 C52 C51 121.9(7)
C53 C52 Cs1 77.2(4)
C51 C52 Cs1 86.3(4)
C53 C52 H52A 119.0
C51 C52 H52A 119.0
Cs1 C52 H52A 107.1
C52 C53 C54 120.0(7)
C52 C53 Cs1 79.7(4)
C54 C53 Cs1 81.0(4)
C52 C53 H53A 120.0
C54 C53 H53A 120.0
Cs1 C53 H53A 109.6
C53 C54 C49 121.6(7)
C53 C54 Cs1 75.8(4)
C49 C54 Cs1 86.1(4)
C53 C54 H54A 119.2
C49 C54 H54A 119.2
Cs1 C54 H54A 108.7
C56 C55 C51 114.9(6)
C56 C55 H55A 108.5
C51 C55 H55A 108.5
C56 C55 H55B 108.5
C51 C55 H55B 108.5
H55A C55 H55B 107.5
C61 C56 C57 119.1(7)
C61 C56 C55 119.5(7)
C57 C56 C55 121.4(7)
O7 C57 C58 118.9(7)
O7 C57 C56 120.4(7)
C58 C57 C56 120.6(7)
O7 C57 Cs1 42.1(3)
C58 C57 Cs1 109.5(5)
C56 C57 Cs1 111.3(4)
C59 C58 C57 119.6(8)
C59 C58 C62 119.8(8)
C57 C58 C62 120.5(7)
C58 C59 C60 119.9(8)
C58 C59 H59A 120.1
C60 C59 H59A 120.1
C61 C60 C59 119.4(8)
C61 C60 H60A 120.3
C59 C60 H60A 120.3
C56 C61 C60 121.1(8)
C56 C61 H61A 119.5
C60 C61 H61A 119.5
C58 C62 C36 116.8(6)
C58 C62 H62A 108.1
C36 C62 H62A 108.1
C58 C62 H62B 108.1
C36 C62 H62B 108.1
H62A C62 H62B 107.3
O3 C63 C64 113.7(7)
O3 C63 Cs1 39.8(3)
C64 C63 Cs1 76.9(4)
O3 C63 H63A 108.8
C64 C63 H63A 108.8
Cs1 C63 H63A 109.0
O3 C63 H63B 108.8
C64 C63 H63B 108.8
Cs1 C63 H63B 138.4
H63A C63 H63B 107.7
O4 C64 C63 113.8(7)
O4 C64 Cs1 49.5(3)
C63 C64 Cs1 80.8(4)
O4 C64 H64A 108.8
C63 C64 H64A 108.8
Cs1 C64 H64A 87.1
O4 C64 H64B 108.8
C63 C64 H64B 108.8
Cs1 C64 H64B 157.7
H64A C64 H64B 107.7
O4 C65 C66 110.9(7)
O4 C65 Cs1 45.8(3)
C66 C65 Cs1 76.9(4)
O4 C65 H65A 109.5
C66 C65 H65A 109.5
Cs1 C65 H65A 152.5
O4 C65 H65B 109.5
C66 C65 H65B 109.5
Cs1 C65 H65B 94.1
H65A C65 H65B 108.1
O5 C66 C65 113.4(8)
O5 C66 Cs1 45.6(3)
C65 C66 Cs1 80.8(4)
O5 C66 H66A 108.9
C65 C66 H66A 108.9
Cs1 C66 H66A 153.1
O5 C66 H66B 108.9
C65 C66 H66B 108.9
Cs1 C66 H66B 91.8
H66A C66 H66B 107.7
O5 C67 C68 114.2(9)
O5 C67 Cs1 45.7(4)
C68 C67 Cs1 78.0(5)
O5 C67 H67A 108.7
C68 C67 H67A 108.7
Cs1 C67 H67A 96.7
O5 C67 H67B 108.7
C68 C67 H67B 108.7
Cs1 C67 H67B 150.4
H67A C67 H67B 107.6
O6 C68 C67 113.6(8)
O6 C68 Cs1 47.6(4)
C67 C68 Cs1 79.9(5)
O6 C68 H68A 108.8
C67 C68 H68A 108.8
Cs1 C68 H68A 90.6
O6 C68 H68B 108.8
C67 C68 H68B 108.8
Cs1 C68 H68B 155.0
H68A C68 H68B 107.7
O6 C69 C70 111.8(6)
O6 C69 Cs1 47.1(3)
C70 C69 Cs1 81.2(4)
O6 C69 H69A 109.3
C70 C69 H69A 109.3
Cs1 C69 H69A 156.0
O6 C69 H69B 109.3
C70 C69 H69B 109.3
Cs1 C69 H69B 87.7
H69A C69 H69B 107.9
C69 C70 O7 114.4(6)
C69 C70 Cs1 77.2(4)
O7 C70 Cs1 38.9(3)
C69 C70 H70A 108.7
O7 C70 H70A 108.7
Cs1 C70 H70A 113.0
C69 C70 H70B 108.7
O7 C70 H70B 108.7
Cs1 C70 H70B 134.4
H70A C70 H70B 107.6
O8 C71 C72 113.9(6)
O8 C71 H71A 108.8
C72 C71 H71A 108.8
O8 C71 H71B 108.8
C72 C71 H71B 108.8
H71A C71 H71B 107.7
O9 C72 C71 114.1(6)
O9 C72 H72A 108.7
C71 C72 H72A 108.7
O9 C72 H72B 108.7
C71 C72 H72B 108.7
H72A C72 H72B 107.6
C74 C73 O9 115.7(6)
C74 C73 C78 118.8(7)
O9 C73 C78 125.5(7)
C75 C74 C73 121.1(7)
C75 C74 H74A 119.4
C73 C74 H74A 119.4
C74 C75 C76 121.4(7)
C74 C75 H75A 119.3
C76 C75 H75A 119.3
C77 C76 C75 117.4(6)
C77 C76 C20 121.7(6)
C75 C76 C20 120.9(6)
C76 C77 C78 121.6(7)
C76 C77 H77A 119.2
C78 C77 H77A 119.2
C73 C78 C77 119.7(7)
C73 C78 H78A 120.2
C77 C78 H78A 120.2
O1A C2A H2AC 109.5
O1A C2A H2AA 109.5
H2AC C2A H2AA 109.5
O1A C2A H2AB 109.5
H2AC C2A H2AB 109.5
H2AA C2A H2AB 109.5

loop_
_geom_bond_atom_site_label_1
_geom_bond_atom_site_label_2
_geom_bond_distance
Cs1 O7 2.838(4)
Cs1 O3 2.860(5)
Cs1 O5 2.971(5)
Cs1 O6 2.984(5)
Cs1 O4 3.033(5)
Cs1 C53 3.396(7)
Cs1 C38 3.399(8)
Cs1 C37 3.400(8)
Cs1 C52 3.426(7)
Cs1 C39 3.453(8)
Cs1 C54 3.460(7)
Cs1 C36 3.518(7)
O1 C30 1.388(8)
O1 C33 1.402(9)
O2 C35 1.377(8)
O2 C34 1.439(8)
O3 C63 1.408(8)
O3 C43 1.409(8)
O4 C64 1.387(9)
O4 C65 1.389(9)
O5 C67 1.405(10)
O5 C66 1.413(9)
O6 C69 1.406(8)
O6 C68 1.422(9)
O7 C57 1.380(8)
O7 C70 1.434(8)
O8 C50 1.361(8)
O8 C71 1.434(8)
O9 C73 1.385(8)
O9 C72 1.415(8)
N1 C1 1.328(8)
N1 C4 1.376(8)
N1 H1A 0.8800
N2 C6 1.373(9)
N2 C9 1.374(9)
N2 H2A 0.8800
N3 C14 1.355(8)
N3 C11 1.382(8)
N3 H3A 0.8800
N4 C16 1.373(9)
N4 C19 1.374(9)
N4 H4A 0.8800
C1 C2 1.373(9)
C1 C20 1.526(9)
C2 C3 1.395(10)
C2 H2B 0.9500
C3 C4 1.363(10)
C3 H3B 0.9500
C4 C5 1.545(10)
C5 C6 1.509(10)
C5 C21 1.546(9)
C5 C22 1.550(10)
C6 C7 1.388(10)
C7 C8 1.413(10)
C7 H7A 0.9500
C8 C9 1.358(10)
C8 H8A 0.9500
C9 C10 1.531(10)
C10 C11 1.486(10)
C10 C27 1.555(10)
C10 C23 1.558(9)
C11 C12 1.349(10)
C12 C13 1.400(9)
C12 H12A 0.9500
C13 C14 1.371(9)
C13 H13A 0.9500
C14 C15 1.544(10)
C15 C16 1.498(10)
C15 C25 1.530(10)
C15 C24 1.564(10)
C16 C17 1.362(10)
C17 C18 1.431(10)
C17 H17A 0.9500
C18 C19 1.384(9)
C18 H18A 0.9500
C19 C20 1.505(10)
C20 C26 1.558(9)
C20 C76 1.571(9)
C21 H21A 0.9800
C21 H21B 0.9800
C21 H21C 0.9800
C22 H22A 0.9800
C22 H22B 0.9800
C22 H22C 0.9800
C23 H23A 0.9800
C23 H23B 0.9800
C23 H23C 0.9800
C24 H24A 0.9800
C24 H24B 0.9800
C24 H24C 0.9800
C25 H25A 0.9800
C25 H25B 0.9800
C25 H25C 0.9800
C26 H26A 0.9800
C26 H26B 0.9800
C26 H26C 0.9800
C27 C32 1.381(10)
C27 C28 1.405(9)
C28 C29 1.381(9)
C28 H28A 0.9500
C29 C30 1.381(10)
C29 H29A 0.9500
C30 C31 1.404(10)
C31 C32 1.356(10)
C31 H31A 0.9500
C32 H32A 0.9500
C33 C34 1.495(10)
C33 H33A 0.9900
C33 H33B 0.9900
C34 H34A 0.9900
C34 H34B 0.9900
C35 C36 1.414(10)
C35 C40 1.419(10)
C36 C37 1.381(10)
C36 C62 1.522(10)
C37 C38 1.385(11)
C37 H37A 0.9500
C38 C39 1.412(10)
C38 H38A 0.9500
C39 C40 1.392(10)
C39 H39A 0.9500
C40 C41 1.530(10)
C41 C42 1.515(10)
C41 H41A 0.9900
C41 H41B 0.9900
C42 C47 1.354(10)
C42 C43 1.416(10)
C43 C44 1.398(10)
C44 C45 1.388(10)
C44 C48 1.514(10)
C45 C46 1.365(10)
C45 H45A 0.9500
C46 C47 1.393(10)
C46 H46A 0.9500
C47 H47A 0.9500
C48 C49 1.525(10)
C48 H48A 0.9900
C48 H48B 0.9900
C49 C54 1.378(10)
C49 C50 1.420(9)
C50 C51 1.425(9)
C51 C52 1.379(9)
C51 C55 1.533(9)
C52 C53 1.369(9)
C52 H52A 0.9500
C53 C54 1.376(10)
C53 H53A 0.9500
C54 H54A 0.9500
C55 C56 1.513(10)
C55 H55A 0.9900
C55 H55B 0.9900
C56 C61 1.368(10)
C56 C57 1.407(10)
C57 C58 1.392(10)
C58 C59 1.384(10)
C58 C62 1.497(10)
C59 C60 1.410(11)
C59 H59A 0.9500
C60 C61 1.395(11)
C60 H60A 0.9500
C61 H61A 0.9500
C62 H62A 0.9900
C62 H62B 0.9900
C63 C64 1.455(11)
C63 H63A 0.9900
C63 H63B 0.9900
C64 H64A 0.9900
C64 H64B 0.9900
C65 C66 1.474(11)
C65 H65A 0.9900
C65 H65B 0.9900
C66 H66A 0.9900
C66 H66B 0.9900
C67 C68 1.444(12)
C67 H67A 0.9900
C67 H67B 0.9900
C68 H68A 0.9900
C68 H68B 0.9900
C69 C70 1.418(10)
C69 H69A 0.9900
C69 H69B 0.9900
C70 H70A 0.9900
C70 H70B 0.9900
C71 C72 1.526(10)
C71 H71A 0.9900
C71 H71B 0.9900
C72 H72A 0.9900
C72 H72B 0.9900
C73 C74 1.369(9)
C73 C78 1.387(9)
C74 C75 1.364(9)
C74 H74A 0.9500
C75 C76 1.391(9)
C75 H75A 0.9500
C76 C77 1.374(9)
C77 C78 1.390(9)
C77 H77A 0.9500
C78 H78A 0.9500
O1A C2A 1.390(9)
C2A H2AC 0.9800
C2A H2AA 0.9800
C2A H2AB 0.9800

loop_
_geom_torsion_atom_site_label_1
_geom_torsion_atom_site_label_2
_geom_torsion_atom_site_label_3
_geom_torsion_atom_site_label_4
_geom_torsion
O7 Cs1 O3 C63 163.6(5)
O5 Cs1 O3 C63 -3.0(6)
O6 Cs1 O3 C63 44.9(10)
O4 Cs1 O3 C63 1.2(5)
C53 Cs1 O3 C63 71.7(6)
C38 Cs1 O3 C63 -104.2(6)
C37 Cs1 O3 C63 -124.4(6)
C52 Cs1 O3 C63 90.3(6)
C39 Cs1 O3 C63 -105.0(6)
C54 Cs1 O3 C63 73.9(6)
C36 Cs1 O3 C63 -145.4(6)
O7 Cs1 O3 C43 -0.7(5)
O5 Cs1 O3 C43 -167.3(5)
O6 Cs1 O3 C43 -119.4(8)
O4 Cs1 O3 C43 -163.1(5)
C53 Cs1 O3 C43 -92.6(5)
C38 Cs1 O3 C43 91.5(5)
C37 Cs1 O3 C43 71.3(5)
C52 Cs1 O3 C43 -74.0(5)
C39 Cs1 O3 C43 90.7(5)
C54 Cs1 O3 C43 -90.4(5)
C36 Cs1 O3 C43 50.3(5)
O7 Cs1 O4 C64 -147.5(6)
O3 Cs1 O4 C64 -27.0(5)
O5 Cs1 O4 C64 148.5(6)
O6 Cs1 O4 C64 161.2(5)
C53 Cs1 O4 C64 -126.8(6)
C38 Cs1 O4 C64 56.2(6)
C37 Cs1 O4 C64 55.9(6)
C52 Cs1 O4 C64 -128.4(5)
C39 Cs1 O4 C64 36.1(5)
C54 Cs1 O4 C64 -104.2(6)
C36 Cs1 O4 C64 27.9(6)
O7 Cs1 O4 C65 79.2(8)
O3 Cs1 O4 C65 -160.3(6)
O5 Cs1 O4 C65 15.2(5)
O6 Cs1 O4 C65 27.8(6)
C53 Cs1 O4 C65 99.8(5)
C38 Cs1 O4 C65 -77.1(5)
C37 Cs1 O4 C65 -77.4(6)
C52 Cs1 O4 C65 98.3(5)
C39 Cs1 O4 C65 -97.2(5)
C54 Cs1 O4 C65 122.5(6)
C36 Cs1 O4 C65 -105.4(5)
O7 Cs1 O5 C67 -8.8(7)
O3 Cs1 O5 C67 159.8(6)
O6 Cs1 O5 C67 -10.8(6)
O4 Cs1 O5 C67 155.7(7)
C53 Cs1 O5 C67 77.3(7)
C38 Cs1 O5 C67 -103.7(7)
C37 Cs1 O5 C67 -82.5(7)
C52 Cs1 O5 C67 56.8(7)
C39 Cs1 O5 C67 -126.1(7)
C54 Cs1 O5 C67 97.1(7)
C36 Cs1 O5 C67 -77.1(7)
O7 Cs1 O5 C66 -147.7(6)
O3 Cs1 O5 C66 21.0(6)
O6 Cs1 O5 C66 -149.7(6)
O4 Cs1 O5 C66 16.9(6)
C53 Cs1 O5 C66 -61.5(6)
C38 Cs1 O5 C66 117.4(6)
C37 Cs1 O5 C66 138.7(6)
C52 Cs1 O5 C66 -82.1(6)
C39 Cs1 O5 C66 95.1(6)
C54 Cs1 O5 C66 -41.7(6)
C36 Cs1 O5 C66 144.1(6)
O7 Cs1 O6 C69 30.2(5)
O3 Cs1 O6 C69 155.8(7)
O5 Cs1 O6 C69 -152.0(5)
O4 Cs1 O6 C69 -164.5(5)
C53 Cs1 O6 C69 128.6(5)
C38 Cs1 O6 C69 -55.4(5)
C37 Cs1 O6 C69 -34.6(5)
C52 Cs1 O6 C69 108.1(5)
C39 Cs1 O6 C69 -57.2(5)
C54 Cs1 O6 C69 128.5(5)
C36 Cs1 O6 C69 -13.9(5)
O7 Cs1 O6 C68 163.4(7)
O3 Cs1 O6 C68 -71.0(10)
O5 Cs1 O6 C68 -18.8(6)
O4 Cs1 O6 C68 -31.2(6)
C53 Cs1 O6 C68 -98.1(6)
C38 Cs1 O6 C68 77.8(6)
C37 Cs1 O6 C68 98.6(6)
C52 Cs1 O6 C68 -118.7(6)
C39 Cs1 O6 C68 76.1(6)
C54 Cs1 O6 C68 -98.2(6)
C36 Cs1 O6 C68 119.3(6)
O3 Cs1 O7 C57 -2.5(5)
O5 Cs1 O7 C57 164.1(5)
O6 Cs1 O7 C57 166.1(5)
O4 Cs1 O7 C57 107.6(7)
C53 Cs1 O7 C57 87.8(5)
C38 Cs1 O7 C57 -95.4(5)
C37 Cs1 O7 C57 -92.5(5)
C52 Cs1 O7 C57 87.2(5)
C39 Cs1 O7 C57 -76.1(5)
C54 Cs1 O7 C57 68.2(5)
C36 Cs1 O7 C57 -68.8(5)
O3 Cs1 O7 C70 -175.0(5)
O5 Cs1 O7 C70 -8.4(6)
O6 Cs1 O7 C70 -6.3(5)
O4 Cs1 O7 C70 -64.9(8)
C53 Cs1 O7 C70 -84.6(5)
C38 Cs1 O7 C70 92.2(5)
C37 Cs1 O7 C70 95.0(5)
C52 Cs1 O7 C70 -85.3(5)
C39 Cs1 O7 C70 111.4(5)
C54 Cs1 O7 C70 -104.2(5)
C36 Cs1 O7 C70 118.8(5)
C4 N1 C1 C2 -3.0(8)
C4 N1 C1 C20 178.2(6)
N1 C1 C2 C3 2.1(8)
C20 C1 C2 C3 -179.1(7)
C1 C2 C3 C4 -0.5(9)
C2 C3 C4 N1 -1.2(8)
C2 C3 C4 C5 174.1(7)
C1 N1 C4 C3 2.6(8)
C1 N1 C4 C5 -173.3(6)
C3 C4 C5 C6 115.2(9)
N1 C4 C5 C6 -70.0(9)
C3 C4 C5 C21 -7.0(11)
N1 C4 C5 C21 167.7(6)
C3 C4 C5 C22 -123.4(9)
N1 C4 C5 C22 51.3(9)
C9 N2 C6 C7 0.5(8)
C9 N2 C6 C5 175.2(6)
C4 C5 C6 N2 58.0(9)
C21 C5 C6 N2 179.5(6)
C22 C5 C6 N2 -63.5(8)
C4 C5 C6 C7 -128.6(8)
C21 C5 C6 C7 -7.1(10)
C22 C5 C6 C7 109.9(8)
N2 C6 C7 C8 -1.2(8)
C5 C6 C7 C8 -175.4(7)
C6 C7 C8 C9 1.5(8)
C7 C8 C9 N2 -1.2(8)
C7 C8 C9 C10 -178.2(7)
C6 N2 C9 C8 0.5(8)
C6 N2 C9 C10 177.8(6)
C8 C9 C10 C11 115.9(9)
N2 C9 C10 C11 -60.7(9)
C8 C9 C10 C27 -122.9(8)
N2 C9 C10 C27 60.6(9)
C8 C9 C10 C23 -5.0(11)
N2 C9 C10 C23 178.4(6)
C14 N3 C11 C12 -2.0(8)
C14 N3 C11 C10 164.7(6)
C9 C10 C11 C12 -122.9(9)
C27 C10 C11 C12 112.7(9)
C23 C10 C11 C12 -2.9(11)
C9 C10 C11 N3 74.9(8)
C27 C10 C11 N3 -49.5(8)
C23 C10 C11 N3 -165.1(6)
N3 C11 C12 C13 0.9(8)
C10 C11 C12 C13 -163.0(8)
C11 C12 C13 C14 0.5(9)
C11 N3 C14 C13 2.4(8)
C11 N3 C14 C15 -173.1(6)
C12 C13 C14 N3 -1.8(8)
C12 C13 C14 C15 173.1(7)
N3 C14 C15 C16 -67.6(8)
C13 C14 C15 C16 118.1(8)
N3 C14 C15 C25 170.2(6)
C13 C14 C15 C25 -4.1(11)
N3 C14 C15 C24 53.0(9)
C13 C14 C15 C24 -121.3(8)
C19 N4 C16 C17 -0.4(8)
C19 N4 C16 C15 179.6(6)
C25 C15 C16 C17 7.4(11)
C14 C15 C16 C17 -114.1(8)
C24 C15 C16 C17 125.6(8)
C25 C15 C16 N4 -172.6(6)
C14 C15 C16 N4 65.8(8)
C24 C15 C16 N4 -54.5(8)
N4 C16 C17 C18 1.0(8)
C15 C16 C17 C18 -179.0(7)
C16 C17 C18 C19 -1.2(8)
C16 N4 C19 C18 -0.4(8)
C16 N4 C19 C20 -175.6(6)
C17 C18 C19 N4 0.9(8)
C17 C18 C19 C20 175.6(7)
N4 C19 C20 C1 -68.1(8)
C18 C19 C20 C1 118.0(8)
N4 C19 C20 C26 171.6(6)
C18 C19 C20 C26 -2.3(10)
N4 C19 C20 C76 57.3(8)
C18 C19 C20 C76 -116.6(8)
N1 C1 C20 C19 71.5(8)
C2 C1 C20 C19 -107.1(9)
N1 C1 C20 C26 -168.8(6)
C2 C1 C20 C26 12.7(10)
N1 C1 C20 C76 -51.8(9)
C2 C1 C20 C76 129.6(8)
C11 C10 C27 C32 -36.2(9)
C9 C10 C27 C32 -161.8(7)
C23 C10 C27 C32 80.4(8)
C11 C10 C27 C28 142.8(7)
C9 C10 C27 C28 17.2(9)
C23 C10 C27 C28 -100.6(8)
C32 C27 C28 C29 -0.4(10)
C10 C27 C28 C29 -179.4(6)
C27 C28 C29 C30 0.9(11)
C28 C29 C30 O1 -179.5(6)
C28 C29 C30 C31 -0.7(11)
C33 O1 C30 C29 -167.0(7)
C33 O1 C30 C31 14.2(10)
C29 C30 C31 C32 0.1(11)
O1 C30 C31 C32 178.9(7)
C30 C31 C32 C27 0.4(11)
C28 C27 C32 C31 -0.2(11)
C10 C27 C32 C31 178.8(7)
C30 O1 C33 C34 -178.7(6)
C35 O2 C34 C33 -172.0(6)
O1 C33 C34 O2 -75.3(8)
C34 O2 C35 C36 -89.0(8)
C34 O2 C35 C40 90.8(8)
C34 O2 C35 Cs1 -177.7(4)
O7 Cs1 C35 O2 72.3(5)
O3 Cs1 C35 O2 -70.2(5)
O5 Cs1 C35 O2 -177.0(4)
O6 Cs1 C35 O2 107.3(5)
O4 Cs1 C35 O2 -101.2(5)
C53 Cs1 C35 O2 -3.0(7)
C38 Cs1 C35 O2 178.8(7)
C37 Cs1 C35 O2 145.7(7)
C52 Cs1 C35 O2 23.1(6)
C39 Cs1 C35 O2 -147.6(7)
C54 Cs1 C35 O2 -25.5(6)
C36 Cs1 C35 O2 113.9(8)
O7 Cs1 C35 C36 -41.6(4)
O3 Cs1 C35 C36 176.0(5)
O5 Cs1 C35 C36 69.1(5)
O6 Cs1 C35 C36 -6.5(5)
O4 Cs1 C35 C36 144.9(4)
C53 Cs1 C35 C36 -116.8(4)
C38 Cs1 C35 C36 65.0(4)
C37 Cs1 C35 C36 31.9(4)
C52 Cs1 C35 C36 -90.7(4)
C39 Cs1 C35 C36 98.5(5)
C54 Cs1 C35 C36 -139.4(4)
O7 Cs1 C35 C40 -171.3(4)
O3 Cs1 C35 C40 46.2(4)
O5 Cs1 C35 C40 -60.6(5)
O6 Cs1 C35 C40 -136.3(4)
O4 Cs1 C35 C40 15.2(5)
C53 Cs1 C35 C40 113.4(4)
C38 Cs1 C35 C40 -64.8(4)
C37 Cs1 C35 C40 -97.9(5)
C52 Cs1 C35 C40 139.5(4)
C39 Cs1 C35 C40 -31.2(4)
C54 Cs1 C35 C40 90.8(4)
C36 Cs1 C35 C40 -129.8(7)
O2 C35 C36 C37 171.6(6)
C40 C35 C36 C37 -8.2(10)
Cs1 C35 C36 C37 -68.2(6)
O2 C35 C36 C62 -5.5(10)
C40 C35 C36 C62 174.7(7)
Cs1 C35 C36 C62 114.7(7)
O2 C35 C36 Cs1 -120.2(6)
C40 C35 C36 Cs1 60.0(6)
O7 Cs1 C36 C37 -108.1(5)
O3 Cs1 C36 C37 116.9(5)
O5 Cs1 C36 C37 -13.1(6)
O6 Cs1 C36 C37 -65.0(5)
O4 Cs1 C36 C37 73.3(6)
C53 Cs1 C36 C37 -149.1(5)
C38 Cs1 C36 C37 29.1(5)
C52 Cs1 C36 C37 -134.9(5)
C39 Cs1 C36 C37 62.2(5)
C54 Cs1 C36 C37 175.4(5)
O7 Cs1 C36 C35 131.1(5)
O3 Cs1 C36 C35 -3.8(4)
O5 Cs1 C36 C35 -133.9(4)
O6 Cs1 C36 C35 174.2(4)
O4 Cs1 C36 C35 -47.5(5)
C53 Cs1 C36 C35 90.1(5)
C38 Cs1 C36 C35 -91.7(5)
C37 Cs1 C36 C35 -120.8(7)
C52 Cs1 C36 C35 104.4(4)
C39 Cs1 C36 C35 -58.6(4)
C54 Cs1 C36 C35 54.6(5)
O7 Cs1 C36 C62 8.0(4)
O3 Cs1 C36 C62 -126.9(5)
O5 Cs1 C36 C62 103.0(5)
O6 Cs1 C36 C62 51.2(5)
O4 Cs1 C36 C62 -170.5(4)
C53 Cs1 C36 C62 -33.0(6)
C38 Cs1 C36 C62 145.2(6)
C37 Cs1 C36 C62 116.2(8)
C52 Cs1 C36 C62 -18.7(6)
C39 Cs1 C36 C62 178.3(6)
C54 Cs1 C36 C62 -68.4(6)
C35 C36 C37 C38 3.2(12)
C62 C36 C37 C38 -179.7(7)
Cs1 C36 C37 C38 -71.0(7)
C35 C36 C37 Cs1 74.2(6)
C62 C36 C37 Cs1 -108.7(6)
O7 Cs1 C37 C36 60.7(5)
O3 Cs1 C37 C36 -66.5(5)
O5 Cs1 C37 C36 169.8(5)
O6 Cs1 C37 C36 115.5(5)
O4 Cs1 C37 C36 -126.0(5)
C53 Cs1 C37 C36 61.6(8)
C38 Cs1 C37 C36 -126.5(8)
C52 Cs1 C37 C36 60.2(6)
C39 Cs1 C37 C36 -94.7(5)
C54 Cs1 C37 C36 -9.1(9)
O7 Cs1 C37 C38 -172.7(5)
O3 Cs1 C37 C38 60.0(5)
O5 Cs1 C37 C38 -63.6(5)
O6 Cs1 C37 C38 -118.0(5)
O4 Cs1 C37 C38 0.6(6)
C53 Cs1 C37 C38 -171.9(5)
C52 Cs1 C37 C38 -173.2(4)
C39 Cs1 C37 C38 31.9(4)
C54 Cs1 C37 C38 117.4(7)
C36 Cs1 C37 C38 126.5(8)
C36 C37 C38 C39 1.3(12)
Cs1 C37 C38 C39 -72.3(7)
C36 C37 C38 Cs1 73.6(7)
O7 Cs1 C38 C37 6.7(5)
O3 Cs1 C38 C37 -122.9(5)
O5 Cs1 C38 C37 122.0(5)
O6 Cs1 C38 C37 62.7(5)
O4 Cs1 C38 C37 -179.5(5)
C52 Cs1 C38 C37 13.4(8)
C39 Cs1 C38 C37 -121.0(7)
C54 Cs1 C38 C37 -127.5(6)
C36 Cs1 C38 C37 -28.4(4)
O7 Cs1 C38 C39 127.7(5)
O3 Cs1 C38 C39 -1.9(5)
O5 Cs1 C38 C39 -116.9(5)
O6 Cs1 C38 C39 -176.3(4)
O4 Cs1 C38 C39 -58.5(5)
C37 Cs1 C38 C39 121.0(7)
C52 Cs1 C38 C39 134.4(6)
C54 Cs1 C38 C39 -6.5(8)
C36 Cs1 C38 C39 92.7(5)
C37 C38 C39 C40 -0.9(12)
Cs1 C38 C39 C40 -72.1(7)
C37 C38 C39 Cs1 71.2(7)
O7 Cs1 C39 C40 70.5(5)
O3 Cs1 C39 C40 -56.6(4)
O5 Cs1 C39 C40 -166.0(4)
O6 Cs1 C39 C40 129.6(4)
O4 Cs1 C39 C40 -110.5(5)
C53 Cs1 C39 C40 -65.0(7)
C38 Cs1 C39 C40 125.4(7)
C37 Cs1 C39 C40 93.9(5)
C52 Cs1 C39 C40 4.3(9)
C54 Cs1 C39 C40 -58.0(5)
C36 Cs1 C39 C40 62.1(5)
O7 Cs1 C39 C38 -54.9(5)
O3 Cs1 C39 C38 178.0(5)
O5 Cs1 C39 C38 68.7(5)
O6 Cs1 C39 C38 4.3(5)
O4 Cs1 C39 C38 124.1(5)
C53 Cs1 C39 C38 169.6(5)
C37 Cs1 C39 C38 -31.5(4)
C52 Cs1 C39 C38 -121.1(7)
C54 Cs1 C39 C38 176.6(4)
C36 Cs1 C39 C38 -63.3(5)
C38 C39 C40 C35 -4.0(11)
Cs1 C39 C40 C35 -72.5(6)
C38 C39 C40 C41 179.0(7)
Cs1 C39 C40 C41 110.5(6)
C38 C39 C40 Cs1 68.5(7)
O2 C35 C40 C39 -171.2(7)
C36 C35 C40 C39 8.6(11)
Cs1 C35 C40 C39 67.9(6)
O2 C35 C40 C41 5.9(10)
C36 C35 C40 C41 -174.4(6)
Cs1 C35 C40 C41 -115.1(6)
O2 C35 C40 Cs1 120.9(6)
C36 C35 C40 Cs1 -59.3(6)
O7 Cs1 C40 C39 -113.5(5)
O3 Cs1 C40 C39 112.8(5)
O5 Cs1 C40 C39 17.7(5)
O6 Cs1 C40 C39 -65.3(5)
O4 Cs1 C40 C39 71.3(5)
C53 Cs1 C40 C39 145.0(4)
C38 Cs1 C40 C39 -29.9(4)
C37 Cs1 C40 C39 -62.9(5)
C52 Cs1 C40 C39 -178.1(4)
C54 Cs1 C40 C39 135.5(5)
C36 Cs1 C40 C39 -94.9(5)
O7 Cs1 C40 C35 8.4(4)
O3 Cs1 C40 C35 -125.4(5)
O5 Cs1 C40 C35 139.6(4)
O6 Cs1 C40 C35 56.5(5)
O4 Cs1 C40 C35 -166.8(4)
C53 Cs1 C40 C35 -93.2(5)
C38 Cs1 C40 C35 91.9(5)
C37 Cs1 C40 C35 59.0(4)
C52 Cs1 C40 C35 -56.2(5)
C39 Cs1 C40 C35 121.8(7)
C54 Cs1 C40 C35 -102.7(4)
C36 Cs1 C40 C35 26.9(4)
O7 Cs1 C40 C41 129.6(5)
O3 Cs1 C40 C41 -4.2(4)
O5 Cs1 C40 C41 -99.2(5)
O6 Cs1 C40 C41 177.8(4)
O4 Cs1 C40 C41 -45.6(5)
C53 Cs1 C40 C41 28.0(6)
C38 Cs1 C40 C41 -146.9(6)
C37 Cs1 C40 C41 -179.8(6)
C52 Cs1 C40 C41 65.0(6)
C39 Cs1 C40 C41 -117.0(7)
C54 Cs1 C40 C41 18.5(5)
C36 Cs1 C40 C41 148.1(6)
C39 C40 C41 C42 -133.2(7)
C35 C40 C41 C42 49.8(9)
Cs1 C40 C41 C42 -47.0(7)
C40 C41 C42 C47 -115.5(8)
C40 C41 C42 C43 63.7(9)
C63 O3 C43 C44 -77.7(9)
Cs1 O3 C43 C44 87.5(7)
C63 O3 C43 C42 105.0(7)
Cs1 O3 C43 C42 -89.7(6)
C63 O3 C43 Cs1 -165.3(8)
C47 C42 C43 C44 5.6(10)
C41 C42 C43 C44 -173.6(6)
C47 C42 C43 O3 -177.1(6)
C41 C42 C43 O3 3.6(10)
C47 C42 C43 Cs1 139.3(5)
C41 C42 C43 Cs1 -39.9(8)
O7 Cs1 C43 C44 66.6(5)
O3 Cs1 C43 C44 -112.9(7)
O5 Cs1 C43 C44 -97.1(5)
O6 Cs1 C43 C44 31.4(9)
O4 Cs1 C43 C44 -98.2(5)
C53 Cs1 C43 C44 -25.7(5)
C38 Cs1 C43 C44 158.0(5)
C37 Cs1 C43 C44 135.0(5)
C52 Cs1 C43 C44 -3.7(5)
C39 Cs1 C43 C44 165.1(5)
C54 Cs1 C43 C44 -31.4(5)
C36 Cs1 C43 C44 117.8(5)
O7 Cs1 C43 O3 179.5(4)
O5 Cs1 C43 O3 15.7(6)
O6 Cs1 C43 O3 144.3(6)
O4 Cs1 C43 O3 14.6(5)
C53 Cs1 C43 O3 87.2(5)
C38 Cs1 C43 O3 -89.2(5)
C37 Cs1 C43 O3 -112.1(5)
C52 Cs1 C43 O3 109.1(5)
C39 Cs1 C43 O3 -82.1(5)
C54 Cs1 C43 O3 81.5(5)
C36 Cs1 C43 O3 -129.3(5)
O7 Cs1 C43 C42 -72.0(5)
O3 Cs1 C43 C42 108.6(8)
O5 Cs1 C43 C42 124.3(5)
O6 Cs1 C43 C42 -107.1(7)
O4 Cs1 C43 C42 123.2(5)
C53 Cs1 C43 C42 -164.2(5)
C38 Cs1 C43 C42 19.4(5)
C37 Cs1 C43 C42 -3.6(5)
C52 Cs1 C43 C42 -142.3(5)
C39 Cs1 C43 C42 26.5(5)
C54 Cs1 C43 C42 -170.0(6)
C36 Cs1 C43 C42 -20.8(5)
O3 C43 C44 C45 178.8(6)
C42 C43 C44 C45 -4.1(10)
Cs1 C43 C44 C45 -137.2(5)
O3 C43 C44 C48 -2.5(10)
C42 C43 C44 C48 174.6(6)
Cs1 C43 C44 C48 41.5(8)
C43 C44 C45 C46 0.1(10)
C48 C44 C45 C46 -178.6(6)
C44 C45 C46 C47 2.1(11)
C43 C42 C47 C46 -3.3(10)
C41 C42 C47 C46 176.0(6)
C45 C46 C47 C42 -0.5(11)
C45 C44 C48 C49 119.9(7)
C43 C44 C48 C49 -58.8(9)
C44 C48 C49 C54 121.5(8)
C44 C48 C49 C50 -61.0(9)
C44 C48 C49 Cs1 38.1(8)
O7 Cs1 C49 C54 118.0(5)
O3 Cs1 C49 C54 -107.2(5)
O5 Cs1 C49 C54 -1.1(5)
O6 Cs1 C49 C54 63.4(5)
O4 Cs1 C49 C54 -48.2(5)
C53 Cs1 C49 C54 30.6(4)
C38 Cs1 C49 C54 -144.5(5)
C37 Cs1 C49 C54 179.0(5)
C52 Cs1 C49 C54 63.4(5)
C39 Cs1 C49 C54 -131.4(5)
C36 Cs1 C49 C54 174.6(5)
O7 Cs1 C49 C50 -3.9(4)
O3 Cs1 C49 C50 130.9(5)
O5 Cs1 C49 C50 -123.0(4)
O6 Cs1 C49 C50 -58.5(4)
O4 Cs1 C49 C50 -170.1(4)
C53 Cs1 C49 C50 -91.3(5)
C38 Cs1 C49 C50 93.6(5)
C37 Cs1 C49 C50 57.1(5)
C52 Cs1 C49 C50 -58.5(4)
C39 Cs1 C49 C50 106.7(4)
C54 Cs1 C49 C50 -121.9(7)
C36 Cs1 C49 C50 52.7(5)
O7 Cs1 C49 C48 -124.9(5)
O3 Cs1 C49 C48 9.9(4)
O5 Cs1 C49 C48 116.0(5)
O6 Cs1 C49 C48 -179.6(4)
O4 Cs1 C49 C48 68.9(5)
C53 Cs1 C49 C48 147.7(6)
C38 Cs1 C49 C48 -27.4(6)
C37 Cs1 C49 C48 -63.9(6)
C52 Cs1 C49 C48 -179.5(6)
C39 Cs1 C49 C48 -14.3(5)
C54 Cs1 C49 C48 117.1(7)
C36 Cs1 C49 C48 -68.3(5)
C71 O8 C50 C49 -108.4(7)
C71 O8 C50 C51 74.3(8)
C71 O8 C50 Cs1 163.7(4)
C54 C49 C50 O8 174.3(6)
C48 C49 C50 O8 -3.2(10)
Cs1 C49 C50 O8 -119.8(6)
C54 C49 C50 C51 -8.4(10)
C48 C49 C50 C51 174.1(6)
Cs1 C49 C50 C51 57.5(6)
C54 C49 C50 Cs1 -65.9(6)
C48 C49 C50 Cs1 116.6(6)
O7 Cs1 C50 O8 -71.4(5)
O3 Cs1 C50 O8 71.0(5)
O5 Cs1 C50 O8 179.4(5)
O6 Cs1 C50 O8 -119.4(5)
O4 Cs1 C50 O8 122.4(5)
C53 Cs1 C50 O8 177.4(6)
C38 Cs1 C50 O8 -1.1(6)
C37 Cs1 C50 O8 -24.9(6)
C52 Cs1 C50 O8 -148.9(6)
C39 Cs1 C50 O8 25.0(6)
C54 Cs1 C50 O8 143.7(6)
C36 Cs1 C50 O8 -20.2(5)
O7 Cs1 C50 C49 176.0(4)
O3 Cs1 C50 C49 -41.6(4)
O5 Cs1 C50 C49 66.7(4)
O6 Cs1 C50 C49 128.0(4)
O4 Cs1 C50 C49 9.8(4)
C53 Cs1 C50 C49 64.8(4)
C38 Cs1 C50 C49 -113.8(5)
C37 Cs1 C50 C49 -137.6(4)
C52 Cs1 C50 C49 98.5(5)
C39 Cs1 C50 C49 -87.7(4)
C54 Cs1 C50 C49 31.1(4)
C36 Cs1 C50 C49 -132.9(4)
O7 Cs1 C50 C51 46.0(4)
O3 Cs1 C50 C51 -171.6(4)
O5 Cs1 C50 C51 -63.3(4)
O6 Cs1 C50 C51 -2.0(4)
O4 Cs1 C50 C51 -120.2(4)
C53 Cs1 C50 C51 -65.2(4)
C38 Cs1 C50 C51 116.2(4)
C37 Cs1 C50 C51 92.4(4)
C52 Cs1 C50 C51 -31.5(4)
C39 Cs1 C50 C51 142.3(4)
C54 Cs1 C50 C51 -98.9(5)
C36 Cs1 C50 C51 97.1(4)
O8 C50 C51 C52 -174.7(6)
C49 C50 C51 C52 8.1(10)
Cs1 C50 C51 C52 66.1(6)
O8 C50 C51 C55 5.7(11)
C49 C50 C51 C55 -171.5(7)
Cs1 C50 C51 C55 -113.5(7)
O8 C50 C51 Cs1 119.2(6)
C49 C50 C51 Cs1 -58.0(6)
O7 Cs1 C51 C52 112.3(5)
O3 Cs1 C51 C52 -113.3(4)
O5 Cs1 C51 C52 4.6(5)
O6 Cs1 C51 C52 56.7(4)
O4 Cs1 C51 C52 -56.6(5)
C53 Cs1 C51 C52 -30.5(4)
C38 Cs1 C51 C52 147.2(4)
C37 Cs1 C51 C52 136.8(4)
C39 Cs1 C51 C52 -173.7(4)
C54 Cs1 C51 C52 -63.4(4)
C36 Cs1 C51 C52 151.1(4)
O7 Cs1 C51 C50 -126.4(4)
O3 Cs1 C51 C50 8.0(4)
O5 Cs1 C51 C50 126.0(4)
O6 Cs1 C51 C50 178.0(4)
O4 Cs1 C51 C50 64.8(4)
C53 Cs1 C51 C50 90.8(4)
C38 Cs1 C51 C50 -91.5(5)
C37 Cs1 C51 C50 -101.9(4)
C52 Cs1 C51 C50 121.3(6)
C39 Cs1 C51 C50 -52.4(5)
C54 Cs1 C51 C50 58.0(4)
C36 Cs1 C51 C50 -87.6(4)
O7 Cs1 C51 C55 -3.1(4)
O3 Cs1 C51 C55 131.3(4)
O5 Cs1 C51 C55 -110.7(4)
O6 Cs1 C51 C55 -58.7(4)
O4 Cs1 C51 C55 -171.9(4)
C53 Cs1 C51 C55 -145.9(6)
C38 Cs1 C51 C55 31.8(6)
C37 Cs1 C51 C55 21.5(5)
C52 Cs1 C51 C55 -115.4(7)
C39 Cs1 C51 C55 70.9(5)
C54 Cs1 C51 C55 -178.7(5)
C36 Cs1 C51 C55 35.7(5)
C50 C51 C52 C53 -1.8(11)
C55 C51 C52 C53 177.8(7)
Cs1 C51 C52 C53 72.5(7)
C50 C51 C52 Cs1 -74.3(6)
C55 C51 C52 Cs1 105.4(6)
O7 Cs1 C52 C53 178.3(5)
O3 Cs1 C52 C53 -54.0(5)
O5 Cs1 C52 C53 60.5(4)
O6 Cs1 C52 C53 117.9(5)
O4 Cs1 C52 C53 3.7(5)
C38 Cs1 C52 C53 171.1(5)
C37 Cs1 C52 C53 178.8(4)
C39 Cs1 C52 C53 -110.3(7)
C54 Cs1 C52 C53 -30.6(4)
C36 Cs1 C52 C53 -157.7(4)
O7 Cs1 C52 C51 -57.8(4)
O3 Cs1 C52 C51 69.9(4)
O5 Cs1 C52 C51 -175.6(4)
O6 Cs1 C52 C51 -118.2(4)
O4 Cs1 C52 C51 127.6(4)
C53 Cs1 C52 C51 123.9(7)
C38 Cs1 C52 C51 -65.0(7)
C37 Cs1 C52 C51 -57.3(5)
C39 Cs1 C52 C51 13.6(9)
C54 Cs1 C52 C51 93.3(5)
C36 Cs1 C52 C51 -33.8(5)
C51 C52 C53 C54 -4.1(11)
Cs1 C52 C53 C54 73.2(7)
C51 C52 C53 Cs1 -77.4(7)
O7 Cs1 C53 C52 -1.6(4)
O3 Cs1 C53 C52 127.9(4)
O5 Cs1 C53 C52 -116.7(5)
O6 Cs1 C53 C52 -57.0(4)
O4 Cs1 C53 C52 -176.1(5)
C37 Cs1 C53 C52 -2.4(8)
C39 Cs1 C53 C52 135.7(5)
C54 Cs1 C53 C52 122.9(7)
C36 Cs1 C53 C52 32.1(6)
O7 Cs1 C53 C54 -124.5(5)
O3 Cs1 C53 C54 5.1(5)
O5 Cs1 C53 C54 120.5(5)
O6 Cs1 C53 C54 -179.8(5)
O4 Cs1 C53 C54 61.0(5)
C38 Cs1 C53 C54 106(3)
C37 Cs1 C53 C54 -125.3(6)
C52 Cs1 C53 C54 -122.9(7)
C39 Cs1 C53 C54 12.8(7)
C36 Cs1 C53 C54 -90.7(5)
C52 C53 C54 C49 3.8(11)
Cs1 C53 C54 C49 76.3(7)
C52 C53 C54 Cs1 -72.5(6)
C50 C49 C54 C53 2.5(11)
C48 C49 C54 C53 179.9(7)
Cs1 C49 C54 C53 -70.8(7)
C50 C49 C54 Cs1 73.2(6)
C48 C49 C54 Cs1 -109.3(6)
O7 Cs1 C54 C53 58.5(5)
O3 Cs1 C54 C53 -174.5(5)
O5 Cs1 C54 C53 -57.0(5)
O6 Cs1 C54 C53 0.2(5)
O4 Cs1 C54 C53 -110.5(5)
C38 Cs1 C54 C53 -169.4(5)
C37 Cs1 C54 C53 122.0(6)
C52 Cs1 C54 C53 30.6(4)
C39 Cs1 C54 C53 -173.0(4)
C36 Cs1 C54 C53 116.8(5)
O7 Cs1 C54 C49 -65.5(5)
O3 Cs1 C54 C49 61.5(4)
O5 Cs1 C54 C49 179.0(5)
O6 Cs1 C54 C49 -123.8(5)
O4 Cs1 C54 C49 125.5(5)
C53 Cs1 C54 C49 -124.0(7)
C38 Cs1 C54 C49 66.6(7)
C37 Cs1 C54 C49 -2.0(9)
C52 Cs1 C54 C49 -93.4(5)
C39 Cs1 C54 C49 63.0(5)
C36 Cs1 C54 C49 -7.2(6)
C52 C51 C55 C56 -129.3(7)
C50 C51 C55 C56 50.3(10)
Cs1 C51 C55 C56 -48.9(7)
C51 C55 C56 C61 -113.1(7)
C51 C55 C56 C57 67.7(8)
C70 O7 C57 C58 -99.5(8)
Cs1 O7 C57 C58 87.6(6)
C70 O7 C57 C56 84.0(8)
Cs1 O7 C57 C56 -88.9(6)
C70 O7 C57 Cs1 172.8(8)
C61 C56 C57 O7 -175.6(6)
C55 C56 C57 O7 3.6(9)
C61 C56 C57 C58 7.9(10)
C55 C56 C57 C58 -172.8(6)
C61 C56 C57 Cs1 138.3(5)
C55 C56 C57 Cs1 -42.5(7)
O3 Cs1 C57 O7 177.9(4)
O5 Cs1 C57 O7 -19.9(6)
O6 Cs1 C57 O7 -11.9(4)
O4 Cs1 C57 O7 -132.7(5)
C53 Cs1 C57 O7 -92.8(5)
C38 Cs1 C57 O7 85.1(5)
C37 Cs1 C57 O7 79.9(5)
C52 Cs1 C57 O7 -85.5(5)
C39 Cs1 C57 O7 107.8(5)
C54 Cs1 C57 O7 -115.2(5)
C36 Cs1 C57 O7 98.3(5)
O7 Cs1 C57 C58 -111.9(7)
O3 Cs1 C57 C58 66.0(5)
O5 Cs1 C57 C58 -131.8(4)
O6 Cs1 C57 C58 -123.8(5)
O4 Cs1 C57 C58 115.4(6)
C53 Cs1 C57 C58 155.3(5)
C38 Cs1 C57 C58 -26.8(5)
C37 Cs1 C57 C58 -32.0(5)
C52 Cs1 C57 C58 162.6(5)
C39 Cs1 C57 C58 -4.1(5)
C54 Cs1 C57 C58 132.9(5)
C36 Cs1 C57 C58 -13.5(4)
O7 Cs1 C57 C56 112.2(7)
O3 Cs1 C57 C56 -69.8(5)
O5 Cs1 C57 C56 92.3(5)
O6 Cs1 C57 C56 100.3(5)
O4 Cs1 C57 C56 -20.5(8)
C53 Cs1 C57 C56 19.5(5)
C38 Cs1 C57 C56 -162.7(5)
C37 Cs1 C57 C56 -167.9(5)
C52 Cs1 C57 C56 26.7(5)
C39 Cs1 C57 C56 -139.9(5)
C54 Cs1 C57 C56 -3.0(5)
C36 Cs1 C57 C56 -149.4(5)
O7 C57 C58 C59 176.8(6)
C56 C57 C58 C59 -6.7(10)
Cs1 C57 C58 C59 -137.8(5)
O7 C57 C58 C62 0.1(9)
C56 C57 C58 C62 176.5(6)
Cs1 C57 C58 C62 45.4(7)
C57 C58 C59 C60 2.6(10)
C62 C58 C59 C60 179.5(6)
C58 C59 C60 C61 0.1(11)
C57 C56 C61 C60 -5.2(10)
C55 C56 C61 C60 175.6(6)
C59 C60 C61 C56 1.2(11)
C59 C58 C62 C36 116.5(8)
C57 C58 C62 C36 -66.7(9)
C37 C36 C62 C58 128.7(8)
C35 C36 C62 C58 -54.3(10)
Cs1 C36 C62 C58 44.3(8)
C43 O3 C63 C64 -170.7(7)
Cs1 O3 C63 C64 24.1(10)
C43 O3 C63 Cs1 165.2(8)
O7 Cs1 C63 O3 -23.4(7)
O5 Cs1 C63 O3 177.3(5)
O6 Cs1 C63 O3 -163.2(4)
O4 Cs1 C63 O3 -178.5(7)
C53 Cs1 C63 O3 -107.1(6)
C38 Cs1 C63 O3 77.1(6)
C37 Cs1 C63 O3 61.1(6)
C52 Cs1 C63 O3 -93.9(6)
C39 Cs1 C63 O3 68.9(5)
C54 Cs1 C63 O3 -97.2(6)
C36 Cs1 C63 O3 36.9(6)
O7 Cs1 C63 C64 179.2(4)
O3 Cs1 C63 C64 -157.4(9)
O5 Cs1 C63 C64 19.8(5)
O6 Cs1 C63 C64 39.4(8)
O4 Cs1 C63 C64 24.1(5)
C53 Cs1 C63 C64 95.5(5)
C38 Cs1 C63 C64 -80.3(5)
C37 Cs1 C63 C64 -96.3(5)
C52 Cs1 C63 C64 108.7(5)
C39 Cs1 C63 C64 -88.5(5)
C54 Cs1 C63 C64 105.4(6)
C36 Cs1 C63 C64 -120.6(5)
C65 O4 C64 C63 -174.4(7)
Cs1 O4 C64 C63 52.7(8)
C65 O4 C64 Cs1 132.9(7)
O3 C63 C64 O4 -53.4(11)
Cs1 C63 C64 O4 -37.8(6)
O3 C63 C64 Cs1 -15.6(6)
O7 Cs1 C64 O4 130.1(8)
O3 Cs1 C64 O4 143.4(7)
O5 Cs1 C64 O4 -27.1(5)
O6 Cs1 C64 O4 -24.0(7)
C53 Cs1 C64 O4 50.2(5)
C38 Cs1 C64 O4 -126.2(5)
C37 Cs1 C64 O4 -133.7(5)
C52 Cs1 C64 O4 55.2(6)
C39 Cs1 C64 O4 -142.3(6)
C54 Cs1 C64 O4 67.3(5)
C36 Cs1 C64 O4 -158.9(5)
O7 Cs1 C64 C63 -2.4(13)
O3 Cs1 C64 C63 10.9(5)
O5 Cs1 C64 C63 -159.6(6)
O6 Cs1 C64 C63 -156.5(5)
O4 Cs1 C64 C63 -132.5(9)
C53 Cs1 C64 C63 -82.3(5)
C38 Cs1 C64 C63 101.3(5)
C37 Cs1 C64 C63 93.8(5)
C52 Cs1 C64 C63 -77.3(5)
C39 Cs1 C64 C63 85.2(5)
C54 Cs1 C64 C63 -65.2(5)
C36 Cs1 C64 C63 68.6(6)
C64 O4 C65 C66 -175.3(7)
Cs1 O4 C65 C66 -44.7(8)
C64 O4 C65 Cs1 -130.6(8)
O7 Cs1 C65 O4 -144.0(5)
O3 Cs1 C65 O4 17.0(5)
O5 Cs1 C65 O4 -159.5(7)
O6 Cs1 C65 O4 -154.7(5)
C53 Cs1 C65 O4 -75.2(5)
C38 Cs1 C65 O4 106.6(5)
C37 Cs1 C65 O4 115.1(5)
C52 Cs1 C65 O4 -84.2(5)
C39 Cs1 C65 O4 83.4(5)
C54 Cs1 C65 O4 -51.5(5)
C36 Cs1 C65 O4 96.6(6)
O7 Cs1 C65 C66 -6.4(7)
O3 Cs1 C65 C66 154.5(6)
O5 Cs1 C65 C66 -22.0(5)
O6 Cs1 C65 C66 -17.1(6)
O4 Cs1 C65 C66 137.5(9)
C53 Cs1 C65 C66 62.4(5)
C38 Cs1 C65 C66 -115.8(5)
C37 Cs1 C65 C66 -107.3(5)
C52 Cs1 C65 C66 53.4(5)
C39 Cs1 C65 C66 -139.0(5)
C54 Cs1 C65 C66 86.1(5)
C36 Cs1 C65 C66 -125.9(5)
C67 O5 C66 C65 174.0(8)
Cs1 O5 C66 C65 -48.2(9)
C67 O5 C66 Cs1 -137.8(9)
O4 C65 C66 O5 63.8(10)
Cs1 C65 C66 O5 32.7(6)
O4 C65 C66 Cs1 31.2(6)
O7 Cs1 C66 O5 40.0(7)
O3 Cs1 C66 O5 -160.8(6)
O6 Cs1 C66 O5 26.4(6)
O4 Cs1 C66 O5 -157.0(8)
C53 Cs1 C66 O5 112.7(6)
C38 Cs1 C66 O5 -67.0(6)
C37 Cs1 C66 O5 -48.9(7)
C52 Cs1 C66 O5 96.7(6)
C39 Cs1 C66 O5 -92.0(6)
C54 Cs1 C66 O5 136.3(6)
C36 Cs1 C66 O5 -53.2(7)
O7 Cs1 C66 C65 176.2(4)
O3 Cs1 C66 C65 -24.7(5)
O5 Cs1 C66 C65 136.1(9)
O6 Cs1 C66 C65 162.5(6)
O4 Cs1 C66 C65 -20.8(4)
C53 Cs1 C66 C65 -111.1(6)
C38 Cs1 C66 C65 69.2(6)
C37 Cs1 C66 C65 87.2(5)
C52 Cs1 C66 C65 -127.2(5)
C39 Cs1 C66 C65 44.1(6)
C54 Cs1 C66 C65 -87.6(5)
C36 Cs1 C66 C65 83.0(6)
C66 O5 C67 C68 178.6(8)
Cs1 O5 C67 C68 40.7(11)
C66 O5 C67 Cs1 137.8(9)
O7 Cs1 C67 O5 172.0(6)
O3 Cs1 C67 O5 -25.3(8)
O6 Cs1 C67 O5 165.3(9)
O4 Cs1 C67 O5 -21.0(6)
C53 Cs1 C67 O5 -97.3(6)
C38 Cs1 C67 O5 80.2(7)
C37 Cs1 C67 O5 104.3(6)
C52 Cs1 C67 O5 -121.0(7)
C39 Cs1 C67 O5 61.6(7)
C54 Cs1 C67 O5 -82.9(6)
C36 Cs1 C67 O5 118.6(6)
O7 Cs1 C67 C68 29.4(7)
O3 Cs1 C67 C68 -167.8(6)
O5 Cs1 C67 C68 -142.5(11)
O6 Cs1 C67 C68 22.8(6)
O4 Cs1 C67 C68 -163.5(7)
C53 Cs1 C67 C68 120.1(7)
C38 Cs1 C67 C68 -62.3(7)
C37 Cs1 C67 C68 -38.2(7)
C52 Cs1 C67 C68 96.5(7)
C39 Cs1 C67 C68 -80.9(7)
C54 Cs1 C67 C68 134.6(7)
C36 Cs1 C67 C68 -23.9(8)
C69 O6 C68 C67 -179.9(8)
Cs1 O6 C68 C67 48.7(11)
C69 O6 C68 Cs1 131.4(8)
O5 C67 C68 O6 -62.8(13)
Cs1 C67 C68 O6 -34.3(8)
O5 C67 C68 Cs1 -28.5(8)
O7 Cs1 C68 O6 -14.1(6)
O3 Cs1 C68 O6 156.3(4)
O5 Cs1 C68 O6 154.5(8)
O4 Cs1 C68 O6 151.7(6)
C53 Cs1 C68 O6 79.4(6)
C38 Cs1 C68 O6 -104.0(6)
C37 Cs1 C68 O6 -80.6(6)
C52 Cs1 C68 O6 56.5(6)
C39 Cs1 C68 O6 -114.2(6)
C54 Cs1 C68 O6 87.6(6)
C36 Cs1 C68 O6 -64.2(6)
O7 Cs1 C68 C67 -149.7(7)
O3 Cs1 C68 C67 20.7(10)
O5 Cs1 C68 C67 18.9(6)
O6 Cs1 C68 C67 -135.6(11)
O4 Cs1 C68 C67 16.1(7)
C53 Cs1 C68 C67 -56.2(7)
C38 Cs1 C68 C67 120.4(7)
C37 Cs1 C68 C67 143.8(7)
C52 Cs1 C68 C67 -79.1(7)
C39 Cs1 C68 C67 110.2(7)
C54 Cs1 C68 C67 -48.0(7)
C36 Cs1 C68 C67 160.1(7)
C68 O6 C69 C70 175.4(8)
Cs1 O6 C69 C70 -53.5(8)
C68 O6 C69 Cs1 -131.0(9)
O7 Cs1 C69 O6 -139.1(6)
O3 Cs1 C69 O6 -156.9(7)
O5 Cs1 C69 O6 24.3(5)
O4 Cs1 C69 O6 19.8(6)
C53 Cs1 C69 O6 -50.8(5)
C38 Cs1 C69 O6 125.0(5)
C37 Cs1 C69 O6 142.8(5)
C52 Cs1 C69 O6 -66.2(5)
C39 Cs1 C69 O6 130.5(5)
C54 Cs1 C69 O6 -57.7(5)
C36 Cs1 C69 O6 165.8(5)
O7 Cs1 C69 C70 -8.1(4)
O3 Cs1 C69 C70 -26.0(11)
O5 Cs1 C69 C70 155.3(5)
O6 Cs1 C69 C70 130.9(8)
O4 Cs1 C69 C70 150.7(5)
C53 Cs1 C69 C70 80.1(5)
C38 Cs1 C69 C70 -104.1(5)
C37 Cs1 C69 C70 -86.3(5)
C52 Cs1 C69 C70 64.7(5)
C39 Cs1 C69 C70 -98.6(5)
C54 Cs1 C69 C70 73.2(5)
C36 Cs1 C69 C70 -63.3(5)
O6 C69 C70 O7 47.9(10)
Cs1 C69 C70 O7 11.3(6)
O6 C69 C70 Cs1 36.6(5)
C57 O7 C70 C69 169.7(7)
Cs1 O7 C70 C69 -17.8(9)
C57 O7 C70 Cs1 -172.5(8)
O7 Cs1 C70 C69 163.4(9)
O3 Cs1 C70 C69 170.7(4)
O5 Cs1 C70 C69 -24.2(5)
O6 Cs1 C70 C69 -25.2(4)
O4 Cs1 C70 C69 -47.1(7)
C53 Cs1 C70 C69 -100.8(5)
C38 Cs1 C70 C69 75.3(5)
C37 Cs1 C70 C69 85.7(5)
C52 Cs1 C70 C69 -109.1(5)
C39 Cs1 C70 C69 89.2(5)
C54 Cs1 C70 C69 -115.3(5)
C36 Cs1 C70 C69 110.3(5)
O3 Cs1 C70 O7 7.3(7)
O5 Cs1 C70 O7 172.3(5)
O6 Cs1 C70 O7 171.4(7)
O4 Cs1 C70 O7 149.5(4)
C53 Cs1 C70 O7 95.8(5)
C38 Cs1 C70 O7 -88.1(5)
C37 Cs1 C70 O7 -77.7(5)
C52 Cs1 C70 O7 87.5(5)
C39 Cs1 C70 O7 -74.2(5)
C54 Cs1 C70 O7 81.3(5)
C36 Cs1 C70 O7 -53.2(5)
C50 O8 C71 C72 71.0(7)
C73 O9 C72 C71 78.4(8)
O8 C71 C72 O9 68.1(8)
C72 O9 C73 C74 -174.8(6)
C72 O9 C73 C78 5.4(10)
O9 C73 C74 C75 179.8(6)
C78 C73 C74 C75 -0.4(10)
C73 C74 C75 C76 -0.8(11)
C74 C75 C76 C77 1.6(10)
C74 C75 C76 C20 178.1(6)
C19 C20 C76 C77 -150.4(7)
C1 C20 C76 C77 -24.7(9)
C26 C20 C76 C77 94.0(8)
C19 C20 C76 C75 33.2(9)
C1 C20 C76 C75 159.0(6)
C26 C20 C76 C75 -82.3(8)
C75 C76 C77 C78 -1.2(10)
C20 C76 C77 C78 -177.7(7)
C74 C73 C78 C77 0.7(11)
O9 C73 C78 C77 -179.4(6)
C76 C77 C78 C73 0.1(11)
